data_7251010
loop_
_publ_author_name
'Douib, Haiet'
'Lefeuvre, Bertrand'
'Flores Gonzalez, Jessica'
'Dorcet, Vincent'
'Pointillart, Fabrice'

_publ_section_title
;
 Versatility of the methyl-bipyrimidine-<i>N</i>-oxide ligand for the
 design of lanthanide single-molecule magnets.
;
_journal_issue 47
_journal_name_full CrystEngComm
_journal_page_first 7677
_journal_page_last 7688
_journal_paper_doi 10.1039/d5ce00831j
_journal_volume 27
_journal_year 2025
_chemical_absolute_configuration rm/ad/rmad/syn/unk/.
_chemical_compound_source 'synthesis as described'
_chemical_formula_moiety 'C93 H92 F42 N4 O13 Yb2'
_chemical_formula_sum 'C93 H92 F42 N4 O13 Yb2'
_chemical_formula_weight 2617.78
_space_group_crystal_system orthorhombic
_space_group_IT_number 19
_space_group_name_Hall 'P 2ac 2ab'
_space_group_name_H-M_alt 'P 21 21 21'
_atom_sites_solution_hydrogens geom
_atom_sites_solution_primary dual
_atom_sites_solution_secondary difmap
_audit_update_record
;
2025-08-22 deposited with the CCDC.	2025-10-14 downloaded from the CCDC.
;
_cell_angle_alpha 90
_cell_angle_beta 90
_cell_angle_gamma 90
_cell_formula_units_Z 4
_cell_length_a 20.1867(19)
_cell_length_b 21.914(2)
_cell_length_c 23.957(3)
_cell_measurement_reflns_used 4692
_cell_measurement_temperature 150(2)
_cell_measurement_theta_max 21.7144
_cell_measurement_theta_min 2.1846
_cell_measurement_wavelength 0.710730
_cell_volume 10597.9(19)
_computing_cell_refinement 'Bruker APEX2 (Bruker, 2014)'
_computing_data_collection 'Bruker APEX2 (Bruker, 2014)'
_computing_data_reduction 'Bruker APEX2 (Bruker, 2014)'
_computing_molecular_graphics
;
   'SXGRAPH (L. Farrugia, 1999), Mercury (CSD, 2020)'
;
_computing_publication_material 'CRYSCALC (T. Roisnel, local program, 2020)'
_computing_structure_refinement 'SHELXL-2018_3 (Sheldrick, 2018)'
_computing_structure_solution 'SHELXT (Sheldrick, 2015)'
_diffrn_ambient_temperature 150(2)
_diffrn_detector 'CCD plate'
_diffrn_detector_area_resol_mean 8.33
_diffrn_measured_fraction_theta_full 0.992
_diffrn_measured_fraction_theta_max 0.985
_diffrn_measurement_device_type 'APEXII Bruker-AXS'
_diffrn_measurement_method 'CCD rotation images, thin slices'
_diffrn_orient_matrix_UB_11 0.0410913
_diffrn_orient_matrix_UB_12 -0.0178838
_diffrn_orient_matrix_UB_13 -0.0166106
_diffrn_orient_matrix_UB_21 -0.0244652
_diffrn_orient_matrix_UB_22 -0.0386702
_diffrn_orient_matrix_UB_23 -0.0081361
_diffrn_orient_matrix_UB_31 -0.0129207
_diffrn_orient_matrix_UB_32 0.0163463
_diffrn_orient_matrix_UB_33 -0.0374205
_diffrn_radiation_monochromator graphite
_diffrn_radiation_probe x-ray
_diffrn_radiation_source 'fine-focus sealed tube'
_diffrn_radiation_type MoK\a
_diffrn_radiation_wavelength 0.71073
_diffrn_reflns_av_R_equivalents 0.1369
_diffrn_reflns_av_unetI/netI 0.2575
_diffrn_reflns_limit_h_max 26
_diffrn_reflns_limit_h_min -25
_diffrn_reflns_limit_k_max 18
_diffrn_reflns_limit_k_min -28
_diffrn_reflns_limit_l_max 31
_diffrn_reflns_limit_l_min -19
_diffrn_reflns_number 53770
_diffrn_reflns_theta_full 25.242
_diffrn_reflns_theta_max 27.663
_diffrn_reflns_theta_min 2.279
_exptl_absorpt_coefficient_mu 1.887
_exptl_absorpt_correction_T_max 0.927
_exptl_absorpt_correction_T_min 0.580
_exptl_absorpt_correction_type multi-scan
_exptl_absorpt_process_details
;
  [Sheldrick, G.M. (2014). SADABS Bruker AXS Inc., Madison, Wisconsin, USA]
;
_exptl_crystal_colour yellow
_exptl_crystal_density_diffrn 1.641
_exptl_crystal_description plate
_exptl_crystal_F_000 5200
_exptl_crystal_size_max 0.540
_exptl_crystal_size_mid 0.320
_exptl_crystal_size_min 0.040
_refine_diff_density_max 1.662
_refine_diff_density_min -1.781
_refine_diff_density_rms 0.168
_refine_ls_abs_structure_details
;
Flack x determined using 3218 quotients [(I+)-(I-)]/[(I+)+(I-)]
(Parsons, Flack and Wagner, Acta Cryst. B69 (2013) 249-259).
;
_refine_ls_abs_structure_Flack -0.025(10)
_refine_ls_extinction_method none
_refine_ls_goodness_of_fit_ref 0.973
_refine_ls_hydrogen_treatment constr
_refine_ls_matrix_type full
_refine_ls_number_parameters 1420
_refine_ls_number_reflns 24285
_refine_ls_number_restraints 387
_refine_ls_restrained_S_all 0.972
_refine_ls_R_factor_all 0.1977
_refine_ls_R_factor_gt 0.0832
_refine_ls_shift/su_max 0.002
_refine_ls_shift/su_mean 0.000
_refine_ls_structure_factor_coef Fsqd
_refine_ls_weighting_details 'w=1/[\s^2^(Fo^2^)+(0.0701P)^2^] where P=(Fo^2^+2Fc^2^)/3'
_refine_ls_weighting_scheme calc
_refine_ls_wR_factor_gt 0.1586
_refine_ls_wR_factor_ref 0.2058
_reflns_Friedel_coverage 0.852
_reflns_Friedel_fraction_full 0.995
_reflns_Friedel_fraction_max 0.979
_reflns_number_gt 11434
_reflns_number_total 24285
_reflns_threshold_expression >2sigma(I)
_cod_data_source_file d5ce00831j2.cif
_cod_data_source_block SL13
_cod_depositor_comments 'Adding full bibliography for 7251008--7251017.cif.'
_cod_original_cell_volume 10597.6(19)
_cod_database_code 7251010

loop_
_space_group_symop_operation_xyz
'x, y, z'
'-x+1/2, -y, z+1/2'
'-x, y+1/2, -z+1/2'
'x+1/2, -y+1/2, -z'

loop_
_atom_site_label
_atom_site_type_symbol
_atom_site_fract_x
_atom_site_fract_y
_atom_site_fract_z
_atom_site_U_iso_or_equiv
_atom_site_adp_type
_atom_site_occupancy
_atom_site_site_symmetry_order
_atom_site_calc_flag
_atom_site_refinement_flags_posn
_atom_site_refinement_flags_adp
_atom_site_refinement_flags_occupancy
_atom_site_disorder_assembly
_atom_site_disorder_group
Yb1 Yb 0.95182(4) 0.65655(4) 0.21948(4) 0.0298(2) Uani 1 1 d . . . . .
Yb2 Yb 1.28466(4) 0.68756(4) 0.28790(4) 0.0332(2) Uani 1 1 d . . . . .
O1 O 0.9396(6) 0.5776(6) 0.1620(6) 0.037(4) Uani 1 1 d . . . . .
O2 O 0.8460(6) 0.6689(6) 0.1887(6) 0.037(4) Uani 1 1 d . . . . .
O3 O 0.9513(7) 0.7495(7) 0.1806(6) 0.042(4) Uani 1 1 d . . . . .
O4 O 1.0409(6) 0.6567(6) 0.1579(5) 0.029(3) Uani 1 1 d . . . . .
O5 O 0.9204(5) 0.7021(6) 0.2979(6) 0.030(3) Uani 1 1 d . . . . .
O6 O 0.8916(6) 0.5823(6) 0.2704(7) 0.038(4) Uani 1 1 d . . . . .
O7 O 1.0256(6) 0.5980(6) 0.2702(6) 0.033(4) Uani 1 1 d . . . . .
O61 O 1.2818(7) 0.7548(6) 0.3579(7) 0.042(4) Uani 1 1 d . . . . .
O62 O 1.2128(7) 0.6427(6) 0.3526(7) 0.040(4) Uani 1 1 d . . . . .
O63 O 1.3192(6) 0.6609(6) 0.2034(6) 0.038(4) Uani 1 1 d . . . . .
O64 O 1.2983(6) 0.7777(6) 0.2414(6) 0.029(3) Uani 1 1 d . . . . .
O65 O 1.3220(6) 0.5931(6) 0.3040(6) 0.037(4) Uani 1 1 d . . . . .
O66 O 1.3959(6) 0.7022(6) 0.3058(6) 0.040(4) Uani 1 1 d . . . . .
F1 F 0.9331(14) 0.5710(9) 0.0383(11) 0.074(5) Uani 0.70(4) 1 d D . P A 1
F2 F 1.0173(11) 0.5106(11) 0.0586(13) 0.074(5) Uani 0.70(4) 1 d D . P A 1
F3 F 0.9593(14) 0.4961(10) -0.0187(10) 0.074(5) Uani 0.70(4) 1 d D . P A 1
C1 C 0.9561(13) 0.5131(11) 0.0355(11) 0.076(8) Uani 0.70(4) 1 d D U P A 1
F4 F 0.9368(14) 0.4142(10) 0.0639(16) 0.067(5) Uani 0.70(4) 1 d D . P A 1
F5 F 0.8508(11) 0.4764(11) 0.0383(13) 0.067(5) Uani 0.70(4) 1 d D . P A 1
C2 C 0.9110(17) 0.4721(15) 0.0684(15) 0.063(6) Uani 0.70(4) 1 d D U P A 1
F1B F 0.965(3) 0.5700(18) 0.047(2) 0.074(5) Uani 0.30(4) 1 d D . P A 2
F2B F 1.024(2) 0.498(2) 0.086(2) 0.074(5) Uani 0.30(4) 1 d D . P A 2
F3B F 0.991(3) 0.487(2) -0.001(2) 0.074(5) Uani 0.30(4) 1 d D . P A 2
C1B C 0.973(2) 0.5088(18) 0.0502(18) 0.076(8) Uani 0.30(4) 1 d D . P A 2
F4B F 0.921(3) 0.415(2) 0.054(4) 0.067(5) Uani 0.30(4) 1 d D . P A 2
F5B F 0.861(2) 0.498(3) 0.033(3) 0.067(5) Uani 0.30(4) 1 d D . P A 2
C2B C 0.912(2) 0.476(3) 0.068(3) 0.063(6) Uani 0.30(4) 1 d D . P A 2
F6 F 0.8512(6) 0.4437(6) 0.1439(6) 0.055(4) Uani 1 1 d . . . . .
F7 F 0.9529(6) 0.4612(5) 0.1599(7) 0.061(4) Uani 1 1 d . . . . .
C3 C 0.9004(12) 0.4815(10) 0.1318(11) 0.049(5) Uani 1 1 d . U . . .
C4 C 0.8874(11) 0.5480(10) 0.1506(9) 0.036(5) Uani 1 1 d . U . . .
C5 C 0.8221(11) 0.5695(11) 0.1502(10) 0.044(6) Uani 1 1 d . . . . .
C6 C 0.8079(10) 0.6321(9) 0.1674(9) 0.034(5) Uani 1 1 d . . . . .
C7 C 0.7329(9) 0.6395(11) 0.1578(10) 0.041(6) Uani 1 1 d . . . . .
C8 C 0.7029(10) 0.6027(9) 0.2070(10) 0.038(5) Uani 1 1 d . . . . .
H8A H 0.654550 0.609563 0.210308 0.045 Uiso 1 1 calc R U . . .
H8B H 0.724561 0.612979 0.242824 0.045 Uiso 1 1 calc R U . . .
C9 C 0.7190(11) 0.5348(10) 0.1883(11) 0.053(7) Uani 1 1 d . . . . .
H9A H 0.747754 0.514274 0.216034 0.064 Uiso 1 1 calc R U . . .
H9B H 0.677772 0.510753 0.183856 0.064 Uiso 1 1 calc R U . . .
C10 C 0.7539(10) 0.5418(11) 0.1337(11) 0.047(6) Uani 1 1 d . . . . .
H10 H 0.755176 0.504805 0.109263 0.057 Uiso 1 1 calc R U . . .
C11 C 0.7103(10) 0.7068(10) 0.1586(12) 0.054(7) Uani 1 1 d . . . . .
H11A H 0.661845 0.708595 0.156468 0.081 Uiso 1 1 calc R U . . .
H11B H 0.729410 0.728311 0.126538 0.081 Uiso 1 1 calc R U . . .
H11C H 0.725235 0.726179 0.193218 0.081 Uiso 1 1 calc R U . . .
C12 C 0.7215(10) 0.6010(11) 0.1076(11) 0.050(6) Uani 1 1 d . . . . .
C13 C 0.7551(11) 0.6227(11) 0.0539(9) 0.046(6) Uani 1 1 d . . . . .
H13A H 0.734431 0.660778 0.041330 0.069 Uiso 1 1 calc R U . . .
H13B H 0.750203 0.591504 0.024888 0.069 Uiso 1 1 calc R U . . .
H13C H 0.802321 0.629817 0.061020 0.069 Uiso 1 1 calc R U . . .
C14 C 0.6448(10) 0.5902(13) 0.0927(13) 0.072(9) Uani 1 1 d . . . . .
H14A H 0.621307 0.575818 0.125972 0.108 Uiso 1 1 calc R U . . .
H14B H 0.641246 0.559466 0.063072 0.108 Uiso 1 1 calc R U . . .
H14C H 0.625132 0.628567 0.079886 0.108 Uiso 1 1 calc R U . . .
F21 F 0.791(2) 0.851(2) 0.084(2) 0.099(6) Uani 0.41(3) 1 d D . P B 1
F22 F 0.833(2) 0.826(3) 0.1637(18) 0.099(6) Uani 0.41(3) 1 d D . P B 1
F23 F 0.851(3) 0.7697(18) 0.092(3) 0.099(6) Uani 0.41(3) 1 d D . P B 1
C21 C 0.8478(19) 0.8292(18) 0.1080(19) 0.083(8) Uani 0.41(3) 1 d D U P B 1
F24 F 0.886(2) 0.9210(18) 0.118(2) 0.089(7) Uani 0.41(3) 1 d D U P B 1
F25 F 0.921(2) 0.859(2) 0.044(2) 0.089(7) Uani 0.41(3) 1 d D U P B 1
C22 C 0.905(2) 0.865(2) 0.106(3) 0.075(7) Uani 0.41(3) 1 d D U P B 1
F21B F 0.8062(14) 0.8375(17) 0.0522(14) 0.099(6) Uani 0.59(3) 1 d D . P B 2
F22B F 0.8187(13) 0.8276(17) 0.1409(15) 0.099(6) Uani 0.59(3) 1 d D . P B 2
F23B F 0.8601(18) 0.7606(13) 0.085(2) 0.099(6) Uani 0.59(3) 1 d D . P B 2
C21B C 0.8518(17) 0.8220(14) 0.0915(14) 0.083(8) Uani 0.59(3) 1 d D . P B 2
F24B F 0.8934(16) 0.9142(13) 0.0839(18) 0.089(7) Uani 0.59(3) 1 d D U P B 2
F25B F 0.9391(16) 0.8343(14) 0.0386(14) 0.089(7) Uani 0.59(3) 1 d D U P B 2
C22B C 0.9093(18) 0.8573(18) 0.0933(19) 0.075(7) Uani 0.59(3) 1 d D . P B 2
F26 F 1.0122(8) 0.8798(7) 0.1205(9) 0.097(6) Uani 1 1 d . . . . .
F27 F 0.9463(10) 0.8683(6) 0.1880(9) 0.095(6) Uani 1 1 d . . . . .
C23 C 0.9637(12) 0.8432(13) 0.1413(13) 0.061(5) Uani 1 1 d . U . . .
C24 C 0.9861(11) 0.7783(11) 0.1432(12) 0.052(6) Uani 1 1 d . U . . .
C25 C 1.0368(10) 0.7533(12) 0.1114(10) 0.046(6) Uani 1 1 d . . . . .
C26 C 1.0613(10) 0.6920(11) 0.1233(9) 0.037(5) Uani 1 1 d . . . . .
C27 C 1.1187(10) 0.6849(13) 0.0856(9) 0.046(6) Uani 1 1 d . . . . .
C28 C 1.1738(11) 0.7286(12) 0.1085(11) 0.056(7) Uani 1 1 d . . . . .
H28A H 1.178178 0.725238 0.149573 0.067 Uiso 1 1 calc R U . . .
H28B H 1.217224 0.720317 0.090908 0.067 Uiso 1 1 calc R U . . .
C29 C 1.1463(12) 0.7922(13) 0.0911(13) 0.075(9) Uani 1 1 d . . . . .
H29A H 1.141727 0.819210 0.123963 0.090 Uiso 1 1 calc R U . . .
H29B H 1.175953 0.811960 0.063589 0.090 Uiso 1 1 calc R U . . .
C30 C 1.0806(12) 0.7789(13) 0.0660(12) 0.061(8) Uani 1 1 d . . . . .
H30 H 1.060822 0.813311 0.044159 0.074 Uiso 1 1 calc R U . . .
C31 C 1.1416(12) 0.6187(12) 0.0792(12) 0.063(8) Uani 1 1 d . . . . .
H31A H 1.160631 0.604544 0.114583 0.095 Uiso 1 1 calc R U . . .
H31B H 1.175234 0.616252 0.049804 0.095 Uiso 1 1 calc R U . . .
H31C H 1.103720 0.593022 0.069288 0.095 Uiso 1 1 calc R U . . .
C32 C 1.0922(12) 0.7207(13) 0.0329(11) 0.055(7) Uani 1 1 d . . . . .
C33 C 1.1488(14) 0.7280(17) -0.0149(13) 0.100(13) Uani 1 1 d . . . . .
H33A H 1.144802 0.694659 -0.041902 0.151 Uiso 1 1 calc R U . . .
H33B H 1.192729 0.726731 0.002493 0.151 Uiso 1 1 calc R U . . .
H33C H 1.143001 0.767168 -0.034092 0.151 Uiso 1 1 calc R U . . .
C34 C 1.0312(11) 0.6916(14) 0.0060(12) 0.072(8) Uani 1 1 d . . . . .
H34A H 1.044972 0.657022 -0.017157 0.109 Uiso 1 1 calc R U . . .
H34B H 1.008648 0.721934 -0.017332 0.109 Uiso 1 1 calc R U . . .
H34C H 1.000968 0.677374 0.035197 0.109 Uiso 1 1 calc R U . . .
F41 F 0.7740(7) 0.7387(7) 0.3010(6) 0.078(5) Uani 1 1 d D . . . .
F42 F 0.7412(7) 0.8255(6) 0.3275(8) 0.099(6) Uani 1 1 d D . . . .
F43 F 0.7460(9) 0.7520(7) 0.3892(8) 0.110(7) Uani 1 1 d D . . . .
C41 C 0.7745(11) 0.7776(10) 0.3444(10) 0.072(7) Uani 1 1 d D U . . .
F44 F 0.8382(6) 0.8376(6) 0.3987(6) 0.063(4) Uani 1 1 d D . . . .
F45 F 0.8699(8) 0.8189(6) 0.3106(8) 0.103(7) Uani 1 1 d D . . . .
C42 C 0.8431(11) 0.7937(10) 0.3603(10) 0.059(5) Uani 1 1 d D U . . .
F46 F 0.9486(7) 0.7713(6) 0.3867(7) 0.075(5) Uani 1 1 d . . . . .
F47 F 0.8716(10) 0.7279(6) 0.4348(7) 0.089(6) Uani 1 1 d . . . . .
C43 C 0.8919(11) 0.7420(10) 0.3842(10) 0.039(4) Uani 1 1 d . U . . .
C44 C 0.8956(8) 0.6860(9) 0.3454(8) 0.027(4) Uani 1 1 d . U . . .
C45 C 0.8766(9) 0.6283(9) 0.3610(9) 0.030(4) Uani 1 1 d . U . . .
C46 C 0.8738(9) 0.5794(9) 0.3196(9) 0.023(4) Uani 1 1 d . U . . .
C47 C 0.8480(9) 0.5253(10) 0.3455(9) 0.037(6) Uani 1 1 d . . . . .
C48 C 0.7710(9) 0.5428(10) 0.3545(10) 0.043(6) Uani 1 1 d . . . . .
H48A H 0.751303 0.559366 0.319839 0.052 Uiso 1 1 calc R U . . .
H48B H 0.745053 0.506981 0.366851 0.052 Uiso 1 1 calc R U . . .
C49 C 0.7743(11) 0.5939(11) 0.4024(10) 0.052(7) Uani 1 1 d . . . . .
H49A H 0.754808 0.632875 0.389518 0.063 Uiso 1 1 calc R U . . .
H49B H 0.750974 0.580302 0.436581 0.063 Uiso 1 1 calc R U . . .
C50 C 0.8474(11) 0.5999(10) 0.4123(10) 0.038(6) Uani 1 1 d . . . . .
H50 H 0.859472 0.620758 0.447984 0.046 Uiso 1 1 calc R U . . .
C51 C 0.8579(11) 0.4669(9) 0.3185(9) 0.040(6) Uani 1 1 d . . . . .
H51A H 0.849472 0.471001 0.278370 0.061 Uiso 1 1 calc R U . . .
H51B H 0.827285 0.436885 0.334397 0.061 Uiso 1 1 calc R U . . .
H51C H 0.903603 0.453377 0.324435 0.061 Uiso 1 1 calc R U . . .
C52 C 0.8754(11) 0.5338(9) 0.4061(11) 0.045(7) Uani 1 1 d . . . . .
C53 C 0.9515(10) 0.5316(10) 0.4092(10) 0.045(6) Uani 1 1 d . . . . .
H53A H 0.965989 0.544003 0.446533 0.068 Uiso 1 1 calc R U . . .
H53B H 0.970229 0.559425 0.381336 0.068 Uiso 1 1 calc R U . . .
H53C H 0.966687 0.489928 0.401640 0.068 Uiso 1 1 calc R U . . .
C54 C 0.8467(12) 0.4903(11) 0.4497(10) 0.059(7) Uani 1 1 d . . . . .
H54A H 0.863262 0.448976 0.442818 0.089 Uiso 1 1 calc R U . . .
H54B H 0.798257 0.490516 0.447083 0.089 Uiso 1 1 calc R U . . .
H54C H 0.860178 0.503649 0.487029 0.089 Uiso 1 1 calc R U . . .
F61 F 1.4160(8) 0.8917(8) 0.4219(9) 0.081(4) Uani 0.82(2) 1 d D . P C 1
F62 F 1.3888(9) 0.8389(9) 0.3501(7) 0.081(4) Uani 0.82(2) 1 d D . P C 1
F63 F 1.3897(8) 0.7976(8) 0.4309(8) 0.081(4) Uani 0.82(2) 1 d D . P C 1
F61B F 1.387(4) 0.9076(13) 0.391(3) 0.081(4) Uani 0.18(2) 1 d D . P C 2
F62B F 1.400(3) 0.817(3) 0.3611(18) 0.081(4) Uani 0.18(2) 1 d D . P C 2
F63B F 1.413(3) 0.836(4) 0.4480(16) 0.081(4) Uani 0.18(2) 1 d D . P C 2
C61 C 1.3762(12) 0.8489(7) 0.4033(7) 0.055(6) Uani 1 1 d D U . . .
F64 F 1.2760(6) 0.8831(5) 0.3597(5) 0.047(3) Uani 1 1 d . . . . .
F65 F 1.2999(7) 0.9155(6) 0.4444(6) 0.063(4) Uani 1 1 d . . . . .
C62 C 1.2998(11) 0.8647(10) 0.4114(11) 0.048(5) Uani 1 1 d . U . . .
F66 F 1.2775(7) 0.8101(6) 0.4888(5) 0.058(4) Uani 1 1 d . . . . .
F67 F 1.1947(5) 0.8493(6) 0.4396(6) 0.051(3) Uani 1 1 d . . . . .
C63 C 1.2569(10) 0.8204(10) 0.4335(10) 0.047(5) Uani 1 1 d . U . . .
C64 C 1.2437(10) 0.7599(10) 0.4039(10) 0.039(5) Uani 1 1 d . U . . .
C65 C 1.1989(10) 0.7187(12) 0.4230(10) 0.045(6) Uani 1 1 d . . . . .
C66 C 1.1868(10) 0.6636(9) 0.3970(9) 0.034(5) Uani 1 1 d . . . . .
C67 C 1.1322(11) 0.6343(11) 0.4305(11) 0.049(6) Uani 1 1 d . . . . .
C68 C 1.0703(9) 0.6716(10) 0.4167(10) 0.042(6) Uani 1 1 d . . . . .
H68A H 1.029675 0.651234 0.430491 0.051 Uiso 1 1 calc R U . . .
H68B H 1.066156 0.678607 0.376026 0.051 Uiso 1 1 calc R U . . .
C69 C 1.0833(10) 0.7320(10) 0.4483(11) 0.046(7) Uani 1 1 d . . . . .
H69A H 1.049475 0.738803 0.477562 0.055 Uiso 1 1 calc R U . . .
H69B H 1.083187 0.767155 0.422339 0.055 Uiso 1 1 calc R U . . .
C70 C 1.1533(11) 0.7223(11) 0.4745(11) 0.048(7) Uani 1 1 d . . . . .
H70 H 1.166729 0.751302 0.504644 0.057 Uiso 1 1 calc R U . . .
C71 C 1.1232(12) 0.5649(10) 0.4176(11) 0.053(7) Uani 1 1 d . . . . .
H71A H 1.101471 0.560063 0.381231 0.080 Uiso 1 1 calc R U . . .
H71B H 1.095747 0.546168 0.446635 0.080 Uiso 1 1 calc R U . . .
H71C H 1.166619 0.545016 0.416720 0.080 Uiso 1 1 calc R U . . .
C72 C 1.1491(12) 0.6525(12) 0.4910(11) 0.055(7) Uani 1 1 d . . . . .
C73 C 1.0997(13) 0.6380(14) 0.5329(11) 0.076(9) Uani 1 1 d . . . . .
H73A H 1.055347 0.645686 0.517688 0.114 Uiso 1 1 calc R U . . .
H73B H 1.106674 0.663705 0.565856 0.114 Uiso 1 1 calc R U . . .
H73C H 1.103549 0.594982 0.543410 0.114 Uiso 1 1 calc R U . . .
C74 C 1.2157(14) 0.6256(13) 0.5095(10) 0.069(8) Uani 1 1 d . . . . .
H74A H 1.224120 0.636532 0.548494 0.104 Uiso 1 1 calc R U . . .
H74B H 1.251189 0.641976 0.485905 0.104 Uiso 1 1 calc R U . . .
H74C H 1.214406 0.581059 0.505825 0.104 Uiso 1 1 calc R U . . .
F81 F 1.4904(11) 0.5924(10) 0.0502(10) 0.095(5) Uani 0.715(14) 1 d D . P D 1
F82 F 1.4924(11) 0.5164(12) 0.1073(12) 0.095(5) Uani 0.715(14) 1 d D . P D 1
F83 F 1.4065(10) 0.5319(11) 0.0557(12) 0.095(5) Uani 0.715(14) 1 d D . P D 1
C81 C 1.4539(11) 0.5593(12) 0.0851(12) 0.078(7) Uani 0.715(14) 1 d D U P D 1
F84 F 1.4794(11) 0.6353(11) 0.1487(12) 0.087(6) Uani 0.715(14) 1 d D . P D 1
F85 F 1.4058(12) 0.5604(12) 0.1719(11) 0.087(6) Uani 0.715(14) 1 d D . P D 1
C82 C 1.4243(17) 0.5974(17) 0.1296(15) 0.065(6) Uani 0.715(14) 1 d D U P D 1
F81B F 1.436(3) 0.558(3) 0.0356(19) 0.095(5) Uani 0.285(14) 1 d D . P D 2
F82B F 1.506(2) 0.531(3) 0.098(3) 0.095(5) Uani 0.285(14) 1 d D . P D 2
F83B F 1.404(2) 0.504(2) 0.105(2) 0.095(5) Uani 0.285(14) 1 d D . P D 2
C81B C 1.444(2) 0.549(2) 0.0903(19) 0.078(7) Uani 0.285(14) 1 d D . P D 2
F84B F 1.477(3) 0.652(2) 0.110(3) 0.087(6) Uani 0.285(14) 1 d D . P D 2
F85B F 1.438(3) 0.594(3) 0.178(2) 0.087(6) Uani 0.285(14) 1 d D . P D 2
C82B C 1.429(3) 0.605(2) 0.123(2) 0.065(6) Uani 0.285(14) 1 d D . P D 2
F86 F 1.3841(8) 0.6707(6) 0.0685(6) 0.076(5) Uani 1 1 d . . . . .
F87 F 1.3166(6) 0.6061(7) 0.1040(7) 0.072(5) Uani 1 1 d . . . . .
C83 C 1.3680(11) 0.6419(12) 0.1151(12) 0.053(5) Uani 1 1 d . U . . .
C84 C 1.3484(10) 0.6861(12) 0.1629(11) 0.048(5) Uani 1 1 d . U . . .
C85 C 1.3624(9) 0.7490(11) 0.1597(11) 0.046(6) Uani 1 1 d . . . . .
C90 C 1.3967(12) 0.7884(11) 0.1160(10) 0.048(7) Uani 1 1 d . . . . .
H90 H 1.432797 0.767216 0.094884 0.057 Uiso 1 1 calc R U . . .
C89 C 1.3446(11) 0.8170(11) 0.0799(10) 0.053(6) Uani 1 1 d . . . . .
H89A H 1.313437 0.786234 0.064866 0.064 Uiso 1 1 calc R U . . .
H89B H 1.364222 0.840494 0.048749 0.064 Uiso 1 1 calc R U . . .
C88 C 1.3102(11) 0.8598(12) 0.1235(11) 0.059(7) Uani 1 1 d . . . . .
H88A H 1.310710 0.902618 0.110392 0.071 Uiso 1 1 calc R U . . .
H88B H 1.263649 0.847194 0.129548 0.071 Uiso 1 1 calc R U . . .
C87 C 1.3502(9) 0.8534(10) 0.1778(9) 0.036(5) Uani 1 1 d . . . . .
C86 C 1.3324(10) 0.7907(10) 0.2002(9) 0.041(6) Uani 1 1 d . . . . .
C91 C 1.3406(10) 0.9027(10) 0.2220(11) 0.045(6) Uani 1 1 d . . . . .
H91A H 1.295060 0.901063 0.236133 0.068 Uiso 1 1 calc R U . . .
H91B H 1.348846 0.942877 0.205387 0.068 Uiso 1 1 calc R U . . .
H91C H 1.371622 0.895924 0.252816 0.068 Uiso 1 1 calc R U . . .
C92 C 1.4210(10) 0.8422(13) 0.1541(12) 0.059(7) Uani 1 1 d . . . . .
C93 C 1.4717(9) 0.8247(11) 0.2005(11) 0.056(7) Uani 1 1 d . . . . .
H93A H 1.460827 0.784218 0.215336 0.083 Uiso 1 1 calc R U . . .
H93B H 1.469821 0.854809 0.230683 0.083 Uiso 1 1 calc R U . . .
H93C H 1.516489 0.823950 0.184649 0.083 Uiso 1 1 calc R U . . .
C94 C 1.4464(13) 0.8951(12) 0.1182(12) 0.070(8) Uani 1 1 d . . . . .
H94A H 1.453191 0.931139 0.141804 0.106 Uiso 1 1 calc R U . . .
H94B H 1.413750 0.904564 0.089202 0.106 Uiso 1 1 calc R U . . .
H94C H 1.488417 0.883529 0.100758 0.106 Uiso 1 1 calc R U . . .
F101 F 1.3010(9) 0.4526(8) 0.4463(9) 0.121(5) Uani 0.841(14) 1 d D . P E 1
F102 F 1.3200(9) 0.5448(7) 0.4219(9) 0.121(5) Uani 0.841(14) 1 d D . P E 1
F103 F 1.4013(7) 0.4795(9) 0.4196(10) 0.121(5) Uani 0.841(14) 1 d D . P E 1
C101 C 1.3369(10) 0.4882(10) 0.4133(11) 0.106(9) Uani 0.841(14) 1 d D U P E 1
F104 F 1.2558(10) 0.4828(9) 0.3538(11) 0.106(6) Uani 0.841(14) 1 d D . P E 1
F105 F 1.3384(11) 0.4069(8) 0.3559(11) 0.106(6) Uani 0.841(14) 1 d D . P E 1
C102 C 1.3212(13) 0.4717(11) 0.3540(11) 0.095(7) Uani 0.841(14) 1 d D U P E 1
F201 F 1.405(4) 0.468(4) 0.459(2) 0.121(5) Uani 0.159(14) 1 d D . P E 2
F202 F 1.386(4) 0.556(2) 0.422(4) 0.121(5) Uani 0.159(14) 1 d D . P E 2
F203 F 1.464(3) 0.499(4) 0.389(4) 0.121(5) Uani 0.159(14) 1 d D . P E 2
C201 C 1.404(3) 0.500(2) 0.412(2) 0.106(9) Uani 0.159(14) 1 d D . P E 2
F204 F 1.297(3) 0.484(4) 0.397(4) 0.106(6) Uani 0.159(14) 1 d D . P E 2
F205 F 1.376(5) 0.408(2) 0.373(5) 0.106(6) Uani 0.159(14) 1 d D . P E 2
C202 C 1.356(3) 0.4713(17) 0.3729(16) 0.095(7) Uani 0.159(14) 1 d D . P E 2
F106 F 1.3404(6) 0.4817(6) 0.2707(7) 0.074(5) Uani 1 1 d . . . . .
F107 F 1.4343(6) 0.4738(6) 0.3122(8) 0.081(5) Uani 1 1 d . . . . .
C103 C 1.3757(12) 0.4981(12) 0.3158(13) 0.063(6) Uani 1 1 d D U . . .
C104 C 1.3772(11) 0.5669(11) 0.3156(12) 0.056(6) Uani 1 1 d D U . . .
C105 C 1.4350(11) 0.6016(11) 0.3307(11) 0.049(7) Uani 1 1 d . . . . .
C106 C 1.4397(9) 0.6659(10) 0.3218(8) 0.034(5) Uani 1 1 d . . . . .
C107 C 1.5115(9) 0.6822(11) 0.3356(11) 0.047(6) Uani 1 1 d . . . . .
C108 C 1.5527(9) 0.6564(10) 0.2858(11) 0.052(6) Uani 1 1 d . . . . .
H10A H 1.599598 0.669390 0.288163 0.062 Uiso 1 1 calc R U . . .
H10B H 1.534131 0.669869 0.249564 0.062 Uiso 1 1 calc R U . . .
C109 C 1.5459(11) 0.5849(11) 0.2933(16) 0.079(10) Uani 1 1 d . . . . .
H10C H 1.522968 0.566028 0.261054 0.095 Uiso 1 1 calc R U . . .
H10D H 1.589648 0.565280 0.298290 0.095 Uiso 1 1 calc R U . . .
C110 C 1.5027(10) 0.5806(11) 0.3481(11) 0.048(7) Uani 1 1 d . . . . .
H110 H 1.504409 0.540707 0.368295 0.057 Uiso 1 1 calc R U . . .
C111 C 1.5254(10) 0.7498(10) 0.3453(13) 0.057(7) Uani 1 1 d . . . . .
H11D H 1.499585 0.764249 0.377293 0.085 Uiso 1 1 calc R U . . .
H11E H 1.512925 0.773053 0.311938 0.085 Uiso 1 1 calc R U . . .
H11F H 1.572743 0.755661 0.352788 0.085 Uiso 1 1 calc R U . . .
C112 C 1.5266(11) 0.6365(11) 0.3814(11) 0.051(7) Uani 1 1 d . . . . .
C113 C 1.4835(11) 0.6453(13) 0.4318(11) 0.059(8) Uani 1 1 d . . . . .
H11G H 1.490422 0.686370 0.446916 0.089 Uiso 1 1 calc R U . . .
H11H H 1.494971 0.614916 0.460173 0.089 Uiso 1 1 calc R U . . .
H11I H 1.436917 0.640443 0.421131 0.089 Uiso 1 1 calc R U . . .
C114 C 1.5971(10) 0.6323(11) 0.4016(12) 0.062(8) Uani 1 1 d . . . . .
H11J H 1.627220 0.632572 0.369504 0.093 Uiso 1 1 calc R U . . .
H11K H 1.603088 0.594396 0.422696 0.093 Uiso 1 1 calc R U . . .
H11L H 1.606930 0.667263 0.425745 0.093 Uiso 1 1 calc R U . . .
C151 C 1.0440(8) 0.7781(8) 0.2749(10) 0.036(5) Uani 1 1 d . . . . .
H151 H 0.999649 0.792468 0.276294 0.043 Uiso 1 1 calc R U . . .
C152 C 1.0942(7) 0.8181(8) 0.2863(9) 0.028(4) Uani 1 1 d . . . . .
H152 H 1.086074 0.859982 0.293765 0.033 Uiso 1 1 calc R U . . .
C153 C 1.1587(9) 0.7936(9) 0.2862(11) 0.040(5) Uani 1 1 d . . . . .
H153 H 1.194994 0.819998 0.293585 0.048 Uiso 1 1 calc R U . . .
C154 C 1.1166(8) 0.6986(8) 0.2633(7) 0.022(4) Uani 1 1 d . . . . .
C155 C 1.1325(9) 0.6347(8) 0.2507(9) 0.031(5) Uani 1 1 d . . . . .
C156 C 1.2149(10) 0.5652(9) 0.2240(10) 0.041(6) Uani 1 1 d . . . . .
H156 H 1.260315 0.556865 0.216839 0.049 Uiso 1 1 calc R U . . .
C157 C 1.1697(11) 0.5197(9) 0.2193(12) 0.049(6) Uani 1 1 d . . . . .
C158 C 1.1051(10) 0.5313(10) 0.2350(10) 0.044(6) Uani 1 1 d . . . . .
H158 H 1.072654 0.499910 0.234016 0.052 Uiso 1 1 calc R U . . .
C159 C 1.1869(12) 0.4559(12) 0.2031(16) 0.095(12) Uani 1 1 d . . . . .
H15A H 1.184698 0.451742 0.162439 0.143 Uiso 1 1 calc R U . . .
H15B H 1.155460 0.427520 0.220443 0.143 Uiso 1 1 calc R U . . .
H15C H 1.231858 0.446379 0.215910 0.143 Uiso 1 1 calc R U . . .
N1 N 1.0549(7) 0.7181(7) 0.2615(7) 0.031(4) Uani 1 1 d . . . . .
N2 N 1.1711(7) 0.7336(7) 0.2760(8) 0.035(4) Uani 1 1 d . . . . .
N3 N 1.1963(7) 0.6223(7) 0.2387(7) 0.030(4) Uani 1 1 d . . . . .
N4 N 1.0885(8) 0.5901(8) 0.2522(8) 0.036(4) Uani 1 1 d . . . . .

loop_
_atom_site_aniso_label
_atom_site_aniso_U_11
_atom_site_aniso_U_22
_atom_site_aniso_U_33
_atom_site_aniso_U_23
_atom_site_aniso_U_13
_atom_site_aniso_U_12
Yb1 0.0278(4) 0.0224(4) 0.0391(5) 0.0033(5) -0.0009(4) -0.0020(4)
Yb2 0.0272(4) 0.0244(4) 0.0480(6) -0.0038(5) -0.0028(5) 0.0014(4)
O1 0.031(8) 0.015(7) 0.064(11) 0.005(7) 0.000(7) 0.003(6)
O2 0.027(7) 0.035(9) 0.049(9) 0.000(7) -0.008(6) -0.006(6)
O3 0.034(8) 0.043(9) 0.049(10) 0.008(8) -0.007(8) -0.003(8)
O4 0.025(6) 0.017(6) 0.045(8) 0.009(7) -0.007(6) -0.015(6)
O5 0.025(6) 0.029(8) 0.038(10) -0.004(7) -0.008(6) 0.002(6)
O6 0.037(8) 0.020(7) 0.058(13) 0.000(8) -0.001(8) 0.005(6)
O7 0.026(7) 0.019(7) 0.054(11) 0.014(7) -0.008(6) -0.008(6)
O61 0.030(7) 0.028(8) 0.069(12) -0.013(8) -0.008(8) -0.001(7)
O62 0.038(8) 0.029(8) 0.054(10) -0.002(8) -0.002(8) 0.000(7)
O63 0.032(7) 0.032(7) 0.051(10) -0.014(8) 0.017(7) -0.014(6)
O64 0.030(7) 0.018(7) 0.037(9) -0.004(6) 0.006(6) 0.006(6)
O65 0.035(8) 0.028(8) 0.047(11) 0.000(7) -0.015(7) 0.005(6)
O66 0.032(7) 0.034(9) 0.055(11) -0.005(7) -0.002(7) 0.011(7)
F1 0.099(11) 0.058(7) 0.063(10) -0.004(7) 0.021(10) -0.025(8)
F2 0.099(11) 0.058(7) 0.063(10) -0.004(7) 0.021(10) -0.025(8)
F3 0.099(11) 0.058(7) 0.063(10) -0.004(7) 0.021(10) -0.025(8)
C1 0.101(17) 0.040(13) 0.088(17) -0.004(13) 0.033(15) 0.005(14)
F4 0.085(10) 0.032(8) 0.085(12) -0.013(8) 0.018(8) -0.009(7)
F5 0.085(10) 0.032(8) 0.085(12) -0.013(8) 0.018(8) -0.009(7)
C2 0.087(13) 0.027(10) 0.077(14) -0.002(11) 0.027(11) -0.010(10)
F1B 0.099(11) 0.058(7) 0.063(10) -0.004(7) 0.021(10) -0.025(8)
F2B 0.099(11) 0.058(7) 0.063(10) -0.004(7) 0.021(10) -0.025(8)
F3B 0.099(11) 0.058(7) 0.063(10) -0.004(7) 0.021(10) -0.025(8)
C1B 0.101(17) 0.040(13) 0.088(17) -0.004(13) 0.033(15) 0.005(14)
F4B 0.085(10) 0.032(8) 0.085(12) -0.013(8) 0.018(8) -0.009(7)
F5B 0.085(10) 0.032(8) 0.085(12) -0.013(8) 0.018(8) -0.009(7)
C2B 0.087(13) 0.027(10) 0.077(14) -0.002(11) 0.027(11) -0.010(10)
F6 0.066(8) 0.035(8) 0.065(10) 0.004(7) 0.001(7) -0.020(7)
F7 0.059(8) 0.019(6) 0.104(12) 0.001(7) -0.013(9) 0.001(7)
C3 0.063(10) 0.026(9) 0.057(11) 0.013(9) 0.007(9) -0.012(9)
C4 0.046(11) 0.029(10) 0.034(11) 0.021(9) 0.002(9) -0.001(9)
C5 0.049(14) 0.041(15) 0.042(16) -0.015(12) 0.010(11) 0.000(12)
C6 0.041(12) 0.021(11) 0.039(14) -0.016(10) 0.003(10) 0.002(10)
C7 0.021(10) 0.058(17) 0.045(15) -0.012(13) -0.004(9) -0.003(10)
C8 0.044(12) 0.031(11) 0.037(14) -0.015(11) 0.001(11) -0.004(9)
C9 0.035(12) 0.041(14) 0.08(2) -0.013(13) 0.022(13) -0.012(12)
C10 0.042(13) 0.043(15) 0.056(18) -0.001(13) -0.004(11) -0.023(12)
C11 0.034(12) 0.042(15) 0.09(2) 0.012(13) -0.009(13) 0.018(12)
C12 0.031(12) 0.062(17) 0.058(17) -0.004(14) 0.002(12) -0.004(12)
C13 0.064(15) 0.048(15) 0.024(14) -0.003(12) -0.001(11) 0.006(13)
C14 0.038(13) 0.10(2) 0.08(2) -0.036(19) -0.012(14) 0.001(14)
F21 0.068(9) 0.105(11) 0.123(17) 0.033(11) -0.036(8) -0.005(8)
F22 0.068(9) 0.105(11) 0.123(17) 0.033(11) -0.036(8) -0.005(8)
F23 0.068(9) 0.105(11) 0.123(17) 0.033(11) -0.036(8) -0.005(8)
C21 0.084(15) 0.055(15) 0.11(2) 0.024(16) -0.031(16) -0.003(13)
F24 0.110(11) 0.045(10) 0.111(15) 0.043(13) -0.036(13) 0.021(8)
F25 0.110(11) 0.045(10) 0.111(15) 0.043(13) -0.036(13) 0.021(8)
C22 0.074(12) 0.045(12) 0.104(17) 0.028(13) -0.027(13) -0.007(10)
F21B 0.068(9) 0.105(11) 0.123(17) 0.033(11) -0.036(8) -0.005(8)
F22B 0.068(9) 0.105(11) 0.123(17) 0.033(11) -0.036(8) -0.005(8)
F23B 0.068(9) 0.105(11) 0.123(17) 0.033(11) -0.036(8) -0.005(8)
C21B 0.084(15) 0.055(15) 0.11(2) 0.024(16) -0.031(16) -0.003(13)
F24B 0.110(11) 0.045(10) 0.111(15) 0.043(13) -0.036(13) 0.021(8)
F25B 0.110(11) 0.045(10) 0.111(15) 0.043(13) -0.036(13) 0.021(8)
C22B 0.074(12) 0.045(12) 0.104(17) 0.028(13) -0.027(13) -0.007(10)
F26 0.095(12) 0.049(10) 0.149(19) 0.049(11) -0.017(11) -0.034(9)
F27 0.136(15) 0.028(8) 0.122(17) 0.007(9) -0.009(13) 0.010(10)
C23 0.059(11) 0.038(10) 0.087(14) 0.029(11) -0.030(10) -0.016(10)
C24 0.050(11) 0.034(11) 0.071(14) 0.038(11) -0.025(11) -0.023(10)
C25 0.035(13) 0.062(17) 0.040(15) 0.007(13) 0.000(11) -0.007(12)
C26 0.041(12) 0.038(13) 0.031(13) 0.001(12) -0.011(10) -0.017(12)
C27 0.044(12) 0.064(17) 0.030(13) 0.003(14) -0.003(10) -0.007(14)
C28 0.053(15) 0.065(19) 0.050(18) 0.011(15) 0.015(13) -0.029(14)
C29 0.057(16) 0.07(2) 0.09(2) 0.007(18) 0.013(15) -0.046(15)
C30 0.058(15) 0.063(18) 0.06(2) 0.048(16) -0.021(13) -0.026(14)
C31 0.061(17) 0.07(2) 0.06(2) -0.007(16) 0.029(14) -0.013(15)
C32 0.058(16) 0.068(19) 0.040(17) 0.003(15) -0.002(12) -0.015(14)
C33 0.09(2) 0.17(4) 0.043(19) 0.02(2) 0.006(16) -0.04(2)
C34 0.054(15) 0.09(2) 0.07(2) -0.004(19) -0.005(13) -0.018(16)
F41 0.076(10) 0.082(11) 0.076(13) -0.008(9) -0.013(8) 0.018(9)
F42 0.097(12) 0.042(10) 0.159(19) 0.027(11) -0.001(11) 0.019(9)
F43 0.148(16) 0.061(11) 0.120(17) 0.003(11) 0.084(13) -0.027(11)
C41 0.087(14) 0.044(12) 0.087(15) -0.010(13) -0.012(13) 0.013(12)
F44 0.073(9) 0.027(7) 0.088(11) -0.010(8) 0.039(8) -0.003(7)
F45 0.132(13) 0.027(8) 0.150(18) 0.030(10) 0.092(12) 0.029(9)
C42 0.067(11) 0.040(10) 0.070(13) -0.017(10) -0.005(10) 0.016(10)
F46 0.054(8) 0.043(9) 0.127(15) -0.031(9) 0.000(9) -0.014(8)
F47 0.181(17) 0.034(9) 0.052(11) -0.008(8) 0.040(11) -0.017(10)
C43 0.045(9) 0.027(9) 0.045(11) -0.012(8) -0.002(8) 0.004(8)
C44 0.029(8) 0.020(8) 0.031(9) 0.000(8) -0.002(7) 0.008(7)
C45 0.033(8) 0.022(8) 0.035(9) -0.004(8) 0.001(7) 0.008(7)
C46 0.028(9) 0.017(9) 0.025(10) -0.002(8) 0.002(8) 0.005(8)
C47 0.026(10) 0.042(14) 0.041(14) 0.004(12) -0.010(9) -0.023(10)
C48 0.029(12) 0.044(14) 0.057(16) 0.017(13) 0.012(10) -0.018(10)
C49 0.051(15) 0.056(16) 0.049(17) 0.004(13) 0.029(12) -0.019(13)
C50 0.053(14) 0.026(12) 0.036(15) 0.006(11) 0.007(11) 0.004(11)
C51 0.066(15) 0.024(12) 0.031(14) 0.013(11) -0.017(11) -0.008(11)
C52 0.045(13) 0.012(11) 0.08(2) 0.011(12) -0.010(13) -0.009(10)
C53 0.048(13) 0.028(12) 0.060(17) -0.008(12) 0.019(13) -0.002(12)
C54 0.085(19) 0.050(17) 0.043(17) 0.021(14) -0.016(14) -0.013(15)
F61 0.051(6) 0.089(10) 0.104(10) -0.002(8) -0.006(6) 0.010(6)
F62 0.051(6) 0.089(10) 0.104(10) -0.002(8) -0.006(6) 0.010(6)
F63 0.051(6) 0.089(10) 0.104(10) -0.002(8) -0.006(6) 0.010(6)
F61B 0.051(6) 0.089(10) 0.104(10) -0.002(8) -0.006(6) 0.010(6)
F62B 0.051(6) 0.089(10) 0.104(10) -0.002(8) -0.006(6) 0.010(6)
F63B 0.051(6) 0.089(10) 0.104(10) -0.002(8) -0.006(6) 0.010(6)
C61 0.066(12) 0.019(10) 0.080(14) -0.024(11) -0.014(11) -0.002(10)
F64 0.063(8) 0.036(7) 0.041(8) 0.000(6) -0.010(7) 0.007(6)
F65 0.086(10) 0.037(8) 0.067(10) -0.010(7) -0.018(8) -0.011(7)
C62 0.052(10) 0.025(9) 0.066(12) -0.016(9) -0.004(9) 0.005(8)
F66 0.088(9) 0.047(8) 0.040(8) 0.003(7) -0.026(7) -0.012(8)
F67 0.040(7) 0.039(8) 0.074(10) -0.003(7) 0.008(6) 0.007(6)
C63 0.048(9) 0.034(9) 0.058(11) -0.012(9) -0.002(8) 0.012(8)
C64 0.044(10) 0.029(10) 0.044(12) -0.006(9) -0.004(9) 0.018(9)
C65 0.040(13) 0.064(17) 0.032(14) 0.005(13) -0.001(10) -0.010(12)
C66 0.047(12) 0.021(11) 0.033(13) -0.004(11) -0.014(10) 0.001(10)
C67 0.045(14) 0.045(15) 0.057(18) 0.014(13) 0.009(12) -0.004(12)
C68 0.024(10) 0.052(17) 0.051(15) -0.010(12) 0.013(10) 0.004(10)
C69 0.034(12) 0.035(14) 0.069(19) -0.012(13) -0.005(11) 0.003(11)
C70 0.047(14) 0.037(14) 0.059(18) -0.004(13) -0.006(12) 0.002(12)
C71 0.059(15) 0.045(15) 0.055(18) -0.006(14) 0.001(13) 0.005(13)
C72 0.065(16) 0.046(16) 0.053(17) 0.011(15) -0.008(13) 0.005(14)
C73 0.09(2) 0.10(3) 0.039(17) 0.015(17) 0.013(14) 0.001(18)
C74 0.10(2) 0.08(2) 0.031(15) -0.005(14) -0.013(15) -0.011(18)
F81 0.085(10) 0.091(12) 0.111(13) -0.024(10) 0.032(9) 0.013(8)
F82 0.085(10) 0.091(12) 0.111(13) -0.024(10) 0.032(9) 0.013(8)
F83 0.085(10) 0.091(12) 0.111(13) -0.024(10) 0.032(9) 0.013(8)
C81 0.075(15) 0.077(16) 0.081(16) -0.027(14) -0.008(14) 0.013(14)
F84 0.084(11) 0.080(14) 0.095(15) -0.012(12) 0.021(11) 0.023(9)
F85 0.084(11) 0.080(14) 0.095(15) -0.012(12) 0.021(11) 0.023(9)
C82 0.056(11) 0.067(13) 0.072(14) -0.015(11) 0.009(11) 0.009(11)
F81B 0.085(10) 0.091(12) 0.111(13) -0.024(10) 0.032(9) 0.013(8)
F82B 0.085(10) 0.091(12) 0.111(13) -0.024(10) 0.032(9) 0.013(8)
F83B 0.085(10) 0.091(12) 0.111(13) -0.024(10) 0.032(9) 0.013(8)
C81B 0.075(15) 0.077(16) 0.081(16) -0.027(14) -0.008(14) 0.013(14)
F84B 0.084(11) 0.080(14) 0.095(15) -0.012(12) 0.021(11) 0.023(9)
F85B 0.084(11) 0.080(14) 0.095(15) -0.012(12) 0.021(11) 0.023(9)
C82B 0.056(11) 0.067(13) 0.072(14) -0.015(11) 0.009(11) 0.009(11)
F86 0.116(12) 0.052(10) 0.061(11) -0.012(8) 0.032(9) 0.007(9)
F87 0.052(8) 0.087(12) 0.077(12) -0.046(10) 0.009(8) -0.022(8)
C83 0.040(9) 0.056(12) 0.062(12) -0.009(10) 0.006(9) -0.002(9)
C84 0.031(9) 0.047(12) 0.064(13) -0.007(12) 0.007(9) -0.001(10)
C85 0.015(10) 0.052(16) 0.070(19) -0.002(14) 0.002(10) 0.010(10)
C90 0.067(16) 0.038(14) 0.037(15) -0.012(12) 0.012(12) -0.014(13)
C89 0.063(15) 0.044(15) 0.052(17) 0.012(14) -0.001(13) -0.020(13)
C88 0.059(15) 0.051(17) 0.07(2) 0.013(15) 0.016(13) -0.014(13)
C87 0.026(10) 0.046(15) 0.035(13) -0.004(12) -0.001(9) 0.006(10)
C86 0.045(13) 0.050(15) 0.029(15) -0.003(11) -0.009(10) 0.000(11)
C91 0.044(12) 0.050(14) 0.042(15) 0.004(13) 0.005(12) 0.005(10)
C92 0.035(12) 0.065(18) 0.08(2) 0.004(18) -0.008(12) -0.008(13)
C93 0.035(11) 0.057(17) 0.08(2) -0.012(14) -0.012(11) -0.014(11)
C94 0.066(17) 0.073(19) 0.07(2) 0.018(16) 0.040(16) 0.020(16)
F101 0.119(10) 0.092(10) 0.151(15) 0.044(10) 0.016(10) 0.017(9)
F102 0.119(10) 0.092(10) 0.151(15) 0.044(10) 0.016(10) 0.017(9)
F103 0.119(10) 0.092(10) 0.151(15) 0.044(10) 0.016(10) 0.017(9)
C101 0.109(18) 0.084(17) 0.13(2) 0.041(18) -0.028(18) -0.019(17)
F104 0.096(12) 0.059(9) 0.162(18) 0.006(10) -0.030(11) 0.015(8)
F105 0.096(12) 0.059(9) 0.162(18) 0.006(10) -0.030(11) 0.015(8)
C102 0.099(14) 0.072(14) 0.114(18) 0.024(15) -0.015(14) -0.012(14)
F201 0.119(10) 0.092(10) 0.151(15) 0.044(10) 0.016(10) 0.017(9)
F202 0.119(10) 0.092(10) 0.151(15) 0.044(10) 0.016(10) 0.017(9)
F203 0.119(10) 0.092(10) 0.151(15) 0.044(10) 0.016(10) 0.017(9)
C201 0.109(18) 0.084(17) 0.13(2) 0.041(18) -0.028(18) -0.019(17)
F204 0.096(12) 0.059(9) 0.162(18) 0.006(10) -0.030(11) 0.015(8)
F205 0.096(12) 0.059(9) 0.162(18) 0.006(10) -0.030(11) 0.015(8)
C202 0.099(14) 0.072(14) 0.114(18) 0.024(15) -0.015(14) -0.012(14)
F106 0.058(8) 0.056(9) 0.108(15) -0.004(9) -0.034(9) 0.003(7)
F107 0.045(8) 0.045(9) 0.153(17) -0.002(9) -0.032(8) 0.026(7)
C103 0.046(11) 0.046(11) 0.099(15) 0.014(12) -0.010(11) -0.010(10)
C104 0.038(11) 0.038(11) 0.091(16) 0.010(12) 0.006(11) 0.006(10)
C105 0.043(14) 0.037(14) 0.066(19) 0.003(13) -0.008(12) 0.010(11)
C106 0.037(12) 0.036(13) 0.028(12) -0.014(10) 0.001(9) 0.004(11)
C107 0.019(10) 0.046(15) 0.077(19) 0.002(15) -0.011(10) -0.002(11)
C108 0.017(8) 0.063(14) 0.075(16) -0.002(17) -0.002(12) 0.014(10)
C109 0.029(11) 0.051(16) 0.16(3) 0.03(2) -0.01(2) 0.016(12)
C110 0.033(12) 0.037(14) 0.072(19) 0.007(14) -0.017(12) 0.015(11)
C111 0.036(13) 0.040(15) 0.09(2) -0.011(15) -0.007(13) -0.010(11)
C112 0.049(14) 0.048(16) 0.057(18) 0.000(14) 0.001(12) 0.014(12)
C113 0.041(13) 0.08(2) 0.057(18) -0.009(16) -0.015(12) 0.001(14)
C114 0.044(14) 0.056(17) 0.09(2) 0.025(16) -0.028(13) 0.011(13)
C151 0.015(8) 0.030(11) 0.062(16) 0.004(11) -0.022(11) 0.005(8)
C152 0.026(8) 0.022(9) 0.035(11) -0.002(11) 0.000(9) -0.005(8)
C153 0.032(10) 0.035(12) 0.051(14) -0.001(13) -0.007(12) -0.003(9)
C154 0.035(10) 0.008(9) 0.021(11) 0.005(8) -0.004(8) -0.006(8)
C155 0.037(11) 0.010(10) 0.046(14) 0.002(9) -0.009(10) -0.012(9)
C156 0.036(10) 0.028(11) 0.059(17) -0.013(12) -0.015(13) 0.003(10)
C157 0.059(14) 0.029(12) 0.058(17) -0.005(14) -0.011(14) -0.007(11)
C158 0.047(13) 0.024(12) 0.059(18) -0.004(12) 0.006(11) -0.013(11)
C159 0.061(16) 0.064(19) 0.16(4) -0.04(2) 0.04(2) -0.009(15)
N1 0.022(8) 0.021(8) 0.051(12) -0.002(8) -0.001(8) 0.001(7)
N2 0.023(7) 0.029(9) 0.052(13) -0.001(10) 0.001(8) 0.000(7)
N3 0.021(8) 0.013(8) 0.057(13) -0.010(8) -0.002(7) 0.004(7)
N4 0.030(9) 0.033(11) 0.043(12) 0.006(9) -0.007(8) 0.007(8)

loop_
_atom_type_symbol
_atom_type_description
_atom_type_scat_dispersion_real
_atom_type_scat_dispersion_imag
_atom_type_scat_source
C C 0.0033 0.0016 'International Tables Vol C Tables 4.2.6.8 and 6.1.1.4'
H H 0.0000 0.0000 'International Tables Vol C Tables 4.2.6.8 and 6.1.1.4'
O O 0.0106 0.0060 'International Tables Vol C Tables 4.2.6.8 and 6.1.1.4'
N N 0.0061 0.0033 'International Tables Vol C Tables 4.2.6.8 and 6.1.1.4'
F F 0.0171 0.0103 'International Tables Vol C Tables 4.2.6.8 and 6.1.1.4'
Yb Yb -0.3850 5.5486 'International Tables Vol C Tables 4.2.6.8 and 6.1.1.4'

loop_
_geom_angle_atom_site_label_1
_geom_angle_atom_site_label_2
_geom_angle_atom_site_label_3
_geom_angle
_geom_angle_site_symmetry_1
_geom_angle_site_symmetry_3
_geom_angle_publ_flag
O5 Yb1 O1 147.3(5) . . ?
O5 Yb1 O3 86.7(5) . . ?
O1 Yb1 O3 116.7(5) . . ?
O5 Yb1 O2 87.2(5) . . ?
O1 Yb1 O2 77.8(5) . . ?
O3 Yb1 O2 75.7(5) . . ?
O5 Yb1 O7 89.4(5) . . ?
O1 Yb1 O7 88.0(5) . . ?
O3 Yb1 O7 136.6(5) . . ?
O2 Yb1 O7 147.3(4) . . ?
O5 Yb1 O4 139.2(4) . . ?
O1 Yb1 O4 72.2(5) . . ?
O3 Yb1 O4 74.8(5) . . ?
O2 Yb1 O4 121.3(5) . . ?
O7 Yb1 O4 80.6(5) . . ?
O5 Yb1 O6 74.1(5) . . ?
O1 Yb1 O6 74.2(5) . . ?
O3 Yb1 O6 146.8(5) . . ?
O2 Yb1 O6 76.5(5) . . ?
O7 Yb1 O6 71.3(4) . . ?
O4 Yb1 O6 136.4(4) . . ?
O5 Yb1 N1 71.2(4) . . ?
O1 Yb1 N1 135.3(5) . . ?
O3 Yb1 N1 72.7(5) . . ?
O2 Yb1 N1 142.3(5) . . ?
O7 Yb1 N1 65.2(4) . . ?
O4 Yb1 N1 68.7(5) . . ?
O6 Yb1 N1 123.5(5) . . ?
O5 Yb1 C4 131.3(5) . . ?
O1 Yb1 C4 18.2(5) . . ?
O3 Yb1 C4 117.6(5) . . ?
O2 Yb1 C4 62.4(5) . . ?
O7 Yb1 C4 97.0(5) . . ?
O4 Yb1 C4 89.3(5) . . ?
O6 Yb1 C4 62.8(5) . . ?
N1 Yb1 C4 153.1(5) . . ?
O5 Yb1 C6 98.4(5) . . ?
O1 Yb1 C6 61.9(5) . . ?
O3 Yb1 C6 89.2(5) . . ?
O2 Yb1 C6 17.0(5) . . ?
O7 Yb1 C6 134.1(5) . . ?
O4 Yb1 C6 117.0(5) . . ?
O6 Yb1 C6 67.7(5) . . ?
N1 Yb1 C6 159.2(5) . . ?
C4 Yb1 C6 45.7(5) . . ?
O63 Yb2 O61 150.1(5) . . ?
O63 Yb2 O65 79.0(5) . . ?
O61 Yb2 O65 119.3(5) . . ?
O63 Yb2 O64 75.2(5) . . ?
O61 Yb2 O64 78.4(5) . . ?
O65 Yb2 O64 147.6(5) . . ?
O63 Yb2 O66 84.3(5) . . ?
O61 Yb2 O66 78.1(5) . . ?
O65 Yb2 O66 76.6(5) . . ?
O64 Yb2 O66 81.6(5) . . ?
O63 Yb2 O62 133.6(5) . . ?
O61 Yb2 O62 76.3(5) . . ?
O65 Yb2 O62 72.9(5) . . ?
O64 Yb2 O62 139.5(4) . . ?
O66 Yb2 O62 122.6(5) . . ?
O63 Yb2 N2 106.7(6) . . ?
O61 Yb2 N2 78.3(5) . . ?
O65 Yb2 N2 134.1(5) . . ?
O64 Yb2 N2 73.1(5) . . ?
O66 Yb2 N2 148.2(5) . . ?
O62 Yb2 N2 71.3(5) . . ?
O63 Yb2 N3 69.7(5) . . ?
O61 Yb2 N3 133.9(5) . . ?
O65 Yb2 N3 78.4(5) . . ?
O64 Yb2 N3 109.9(5) . . ?
O66 Yb2 N3 146.8(5) . . ?
O62 Yb2 N3 68.9(6) . . ?
N2 Yb2 N3 62.6(5) . . ?
C4 O1 Yb1 128.6(14) . . ?
C6 O2 Yb1 130.2(13) . . ?
C24 O3 Yb1 136.4(15) . . ?
C26 O4 Yb1 134.5(14) . . ?
C44 O5 Yb1 137.1(12) . . ?
C46 O6 Yb1 132.5(14) . . ?
N4 O7 Yb1 120.6(11) . . ?
C64 O61 Yb2 133.0(13) . . ?
C66 O62 Yb2 131.3(13) . . ?
C84 O63 Yb2 137.1(14) . . ?
C86 O64 Yb2 131.0(14) . . ?
C104 O65 Yb2 138.0(14) . . ?
C106 O66 Yb2 131.1(13) . . ?
F1 C1 F3 108.7(14) . . ?
F1 C1 F2 109.3(14) . . ?
F3 C1 F2 109.7(14) . . ?
F1 C1 C2 109(2) . . ?
F3 C1 C2 112(2) . . ?
F2 C1 C2 108(2) . . ?
F4 C2 F5 110(3) . . ?
F4 C2 C1 106(2) . . ?
F5 C2 C1 102(2) . . ?
F4 C2 C3 105(3) . . ?
F5 C2 C3 112(3) . . ?
C1 C2 C3 121(2) . . ?
F1B C1B F2B 108.4(16) . . ?
F1B C1B F3B 108.6(16) . . ?
F2B C1B F3B 108.9(16) . . ?
F1B C1B C2B 113(3) . . ?
F2B C1B C2B 110(3) . . ?
F3B C1B C2B 108(3) . . ?
F4B C2B F5B 106(4) . . ?
F4B C2B C3 110(5) . . ?
F5B C2B C3 117(5) . . ?
F4B C2B C1B 106(3) . . ?
F5B C2B C1B 105(3) . . ?
C3 C2B C1B 112(3) . . ?
F6 C3 F7 106.2(18) . . ?
F6 C3 C2B 106(2) . . ?
F7 C3 C2B 111(3) . . ?
F6 C3 C4 113.4(19) . . ?
F7 C3 C4 108(2) . . ?
C2B C3 C4 113(3) . . ?
F6 C3 C2 104(2) . . ?
F7 C3 C2 110(2) . . ?
C4 C3 C2 116(2) . . ?
O1 C4 C5 128(2) . . ?
O1 C4 C3 113.8(19) . . ?
C5 C4 C3 118(2) . . ?
O1 C4 Yb1 33.2(10) . . ?
C5 C4 Yb1 97.8(15) . . ?
C3 C4 Yb1 141.9(15) . . ?
C4 C5 C6 120(2) . . ?
C4 C5 C10 135(2) . . ?
C6 C5 C10 105.3(18) . . ?
O2 C6 C5 127.7(19) . . ?
O2 C6 C7 127.6(18) . . ?
C5 C6 C7 104.5(18) . . ?
O2 C6 Yb1 32.8(9) . . ?
C5 C6 Yb1 95.0(13) . . ?
C7 C6 Yb1 158.6(14) . . ?
C12 C7 C6 102.3(17) . . ?
C12 C7 C11 120(2) . . ?
C6 C7 C11 113.0(17) . . ?
C12 C7 C8 105.0(18) . . ?
C6 C7 C8 102.5(18) . . ?
C11 C7 C8 111.8(18) . . ?
C7 C8 C9 101.2(17) . . ?
C7 C8 H8A 111.5 . . ?
C9 C8 H8A 111.5 . . ?
C7 C8 H8B 111.5 . . ?
C9 C8 H8B 111.5 . . ?
H8A C8 H8B 109.4 . . ?
C10 C9 C8 104.3(19) . . ?
C10 C9 H9A 110.9 . . ?
C8 C9 H9A 110.9 . . ?
C10 C9 H9B 110.9 . . ?
C8 C9 H9B 110.9 . . ?
H9A C9 H9B 108.9 . . ?
C9 C10 C5 103.6(19) . . ?
C9 C10 C12 103.6(19) . . ?
C5 C10 C12 98.3(17) . . ?
C9 C10 H10 116.3 . . ?
C5 C10 H10 116.3 . . ?
C12 C10 H10 116.3 . . ?
C7 C11 H11A 109.5 . . ?
C7 C11 H11B 109.5 . . ?
H11A C11 H11B 109.5 . . ?
C7 C11 H11C 109.5 . . ?
H11A C11 H11C 109.5 . . ?
H11B C11 H11C 109.5 . . ?
C7 C12 C13 116(2) . . ?
C7 C12 C10 94.7(19) . . ?
C13 C12 C10 113.9(19) . . ?
C7 C12 C14 114.4(19) . . ?
C13 C12 C14 107(2) . . ?
C10 C12 C14 111.4(19) . . ?
C12 C13 H13A 109.5 . . ?
C12 C13 H13B 109.5 . . ?
H13A C13 H13B 109.5 . . ?
C12 C13 H13C 109.5 . . ?
H13A C13 H13C 109.5 . . ?
H13B C13 H13C 109.5 . . ?
C12 C14 H14A 109.5 . . ?
C12 C14 H14B 109.5 . . ?
H14A C14 H14B 109.5 . . ?
C12 C14 H14C 109.5 . . ?
H14A C14 H14C 109.5 . . ?
H14B C14 H14C 109.5 . . ?
F21 C21 F23 104(2) . . ?
F21 C21 F22 104(2) . . ?
F23 C21 F22 104(2) . . ?
F21 C21 C22 119(3) . . ?
F23 C21 C22 119(3) . . ?
F22 C21 C22 104(3) . . ?
F24 C22 C21 107(3) . . ?
F24 C22 F25 111(4) . . ?
C21 C22 F25 99(3) . . ?
F24 C22 C23 113(4) . . ?
C21 C22 C23 116(3) . . ?
F25 C22 C23 110(4) . . ?
F21B C21B F23B 104.6(19) . . ?
F21B C21B F22B 104.3(19) . . ?
F23B C21B F22B 104.3(19) . . ?
F21B C21B C22B 116(3) . . ?
F23B C21B C22B 117(3) . . ?
F22B C21B C22B 109(3) . . ?
F24B C22B C21B 109(3) . . ?
F24B C22B F25B 105(3) . . ?
C21B C22B F25B 97(3) . . ?
F24B C22B C23 118(3) . . ?
C21B C22B C23 119(3) . . ?
F25B C22B C23 106(3) . . ?
F27 C23 F26 105(2) . . ?
F27 C23 C24 117(2) . . ?
F26 C23 C24 111(2) . . ?
F27 C23 C22 97(3) . . ?
F26 C23 C22 100(2) . . ?
C24 C23 C22 123(3) . . ?
F27 C23 C22B 110(3) . . ?
F26 C23 C22B 97(2) . . ?
C24 C23 C22B 114(3) . . ?
O3 C24 C25 126(2) . . ?
O3 C24 C23 109(2) . . ?
C25 C24 C23 126(2) . . ?
C24 C25 C26 120(2) . . ?
C24 C25 C30 133(2) . . ?
C26 C25 C30 106(2) . . ?
O4 C26 C25 127(2) . . ?
O4 C26 C27 128(2) . . ?
C25 C26 C27 104(2) . . ?
C26 C27 C31 113(2) . . ?
C26 C27 C28 106(2) . . ?
C31 C27 C28 114(2) . . ?
C26 C27 C32 99.8(18) . . ?
C31 C27 C32 120(2) . . ?
C28 C27 C32 103(2) . . ?
C29 C28 C27 102(2) . . ?
C29 C28 H28A 111.5 . . ?
C27 C28 H28A 111.5 . . ?
C29 C28 H28B 111.5 . . ?
C27 C28 H28B 111.5 . . ?
H28A C28 H28B 109.3 . . ?
C30 C29 C28 105(2) . . ?
C30 C29 H29A 110.8 . . ?
C28 C29 H29A 110.8 . . ?
C30 C29 H29B 110.8 . . ?
C28 C29 H29B 110.8 . . ?
H29A C29 H29B 108.9 . . ?
C29 C30 C25 108(2) . . ?
C29 C30 C32 104(2) . . ?
C25 C30 C32 99(2) . . ?
C29 C30 H30 115.0 . . ?
C25 C30 H30 115.0 . . ?
C32 C30 H30 115.0 . . ?
C27 C31 H31A 109.5 . . ?
C27 C31 H31B 109.5 . . ?
H31A C31 H31B 109.5 . . ?
C27 C31 H31C 109.5 . . ?
H31A C31 H31C 109.5 . . ?
H31B C31 H31C 109.5 . . ?
C30 C32 C34 116(2) . . ?
C30 C32 C27 93(2) . . ?
C34 C32 C27 114(2) . . ?
C30 C32 C33 113(2) . . ?
C34 C32 C33 108(2) . . ?
C27 C32 C33 112(2) . . ?
C32 C33 H33A 109.5 . . ?
C32 C33 H33B 109.5 . . ?
H33A C33 H33B 109.5 . . ?
C32 C33 H33C 109.5 . . ?
H33A C33 H33C 109.5 . . ?
H33B C33 H33C 109.5 . . ?
C32 C34 H34A 109.5 . . ?
C32 C34 H34B 109.5 . . ?
H34A C34 H34B 109.5 . . ?
C32 C34 H34C 109.5 . . ?
H34A C34 H34C 109.5 . . ?
H34B C34 H34C 109.5 . . ?
F42 C41 F43 111(2) . . ?
F42 C41 F41 105.4(18) . . ?
F43 C41 F41 110.6(19) . . ?
F42 C41 C42 111.6(18) . . ?
F43 C41 C42 107.2(19) . . ?
F41 C41 C42 110.9(19) . . ?
F44 C42 F45 109.0(18) . . ?
F44 C42 C41 106.2(17) . . ?
F45 C42 C41 103.4(18) . . ?
F44 C42 C43 108.0(18) . . ?
F45 C42 C43 110.0(18) . . ?
C41 C42 C43 119.8(18) . . ?
F47 C43 F46 110(2) . . ?
F47 C43 C44 112.6(19) . . ?
F46 C43 C44 111.9(17) . . ?
F47 C43 C42 107.7(18) . . ?
F46 C43 C42 101.8(17) . . ?
C44 C43 C42 112.1(18) . . ?
O5 C44 C45 126.9(19) . . ?
O5 C44 C43 109.4(18) . . ?
C45 C44 C43 123.7(19) . . ?
C44 C45 C46 120.0(19) . . ?
C44 C45 C50 135.6(19) . . ?
C46 C45 C50 103.8(17) . . ?
O6 C46 C47 124.0(19) . . ?
O6 C46 C45 126.9(19) . . ?
C47 C46 C45 109.0(18) . . ?
C46 C47 C51 119.2(19) . . ?
C46 C47 C52 100.0(16) . . ?
C51 C47 C52 118.0(19) . . ?
C46 C47 C48 102.2(17) . . ?
C51 C47 C48 113.8(17) . . ?
C52 C47 C48 100.8(17) . . ?
C49 C48 C47 102.9(16) . . ?
C49 C48 H48A 111.2 . . ?
C47 C48 H48A 111.2 . . ?
C49 C48 H48B 111.2 . . ?
C47 C48 H48B 111.2 . . ?
H48A C48 H48B 109.1 . . ?
C50 C49 C48 102.4(17) . . ?
C50 C49 H49A 111.3 . . ?
C48 C49 H49A 111.3 . . ?
C50 C49 H49B 111.3 . . ?
C48 C49 H49B 111.3 . . ?
H49A C49 H49B 109.2 . . ?
C45 C50 C49 107.2(19) . . ?
C45 C50 C52 99.4(18) . . ?
C49 C50 C52 105.0(18) . . ?
C45 C50 H50 114.6 . . ?
C49 C50 H50 114.6 . . ?
C52 C50 H50 114.6 . . ?
C47 C51 H51A 109.5 . . ?
C47 C51 H51B 109.5 . . ?
H51A C51 H51B 109.5 . . ?
C47 C51 H51C 109.5 . . ?
H51A C51 H51C 109.5 . . ?
H51B C51 H51C 109.5 . . ?
C54 C52 C53 109.1(19) . . ?
C54 C52 C47 115.2(18) . . ?
C53 C52 C47 113.2(19) . . ?
C54 C52 C50 112(2) . . ?
C53 C52 C50 112.7(17) . . ?
C47 C52 C50 94.0(17) . . ?
C52 C53 H53A 109.5 . . ?
C52 C53 H53B 109.5 . . ?
H53A C53 H53B 109.5 . . ?
C52 C53 H53C 109.5 . . ?
H53A C53 H53C 109.5 . . ?
H53B C53 H53C 109.5 . . ?
C52 C54 H54A 109.5 . . ?
C52 C54 H54B 109.5 . . ?
H54A C54 H54B 109.5 . . ?
C52 C54 H54C 109.5 . . ?
H54A C54 H54C 109.5 . . ?
H54B C54 H54C 109.5 . . ?
F61 C61 F62 109.1(15) . . ?
F62B C61 F63B 107.5(18) . . ?
F61 C61 F63 108.1(14) . . ?
F62 C61 F63 107.4(14) . . ?
F62B C61 F61B 106.7(18) . . ?
F63B C61 F61B 106.5(17) . . ?
F61 C61 C62 113.4(17) . . ?
F62 C61 C62 109.9(19) . . ?
F62B C61 C62 124(3) . . ?
F63B C61 C62 119(3) . . ?
F63 C61 C62 108.8(18) . . ?
F61B C61 C62 89(4) . . ?
F65 C62 F64 106.3(17) . . ?
F65 C62 C63 110(2) . . ?
F64 C62 C63 109.0(19) . . ?
F65 C62 C61 104.2(16) . . ?
F64 C62 C61 106.8(18) . . ?
C63 C62 C61 119.5(18) . . ?
C62 C63 F66 106.6(19) . . ?
C62 C63 F67 106.1(18) . . ?
F66 C63 F67 103.6(17) . . ?
C62 C63 C64 122(2) . . ?
F66 C63 C64 110.5(18) . . ?
F67 C63 C64 106.4(17) . . ?
O61 C64 C65 127(2) . . ?
O61 C64 C63 110.6(19) . . ?
C65 C64 C63 122(2) . . ?
C64 C65 C66 123(2) . . ?
C64 C65 C70 129(2) . . ?
C66 C65 C70 107(2) . . ?
O62 C66 C65 128(2) . . ?
O62 C66 C67 126.5(19) . . ?
C65 C66 C67 105(2) . . ?
C66 C67 C68 104.9(18) . . ?
C66 C67 C72 103.1(19) . . ?
C68 C67 C72 104.2(19) . . ?
C66 C67 C71 113(2) . . ?
C68 C67 C71 112.5(19) . . ?
C72 C67 C71 118(2) . . ?
C67 C68 C69 102.3(17) . . ?
C67 C68 H68A 111.3 . . ?
C69 C68 H68A 111.3 . . ?
C67 C68 H68B 111.3 . . ?
C69 C68 H68B 111.3 . . ?
H68A C68 H68B 109.2 . . ?
C68 C69 C70 103.5(17) . . ?
C68 C69 H69A 111.1 . . ?
C70 C69 H69A 111.1 . . ?
C68 C69 H69B 111.1 . . ?
C70 C69 H69B 111.1 . . ?
H69A C69 H69B 109.0 . . ?
C65 C70 C69 103(2) . . ?
C65 C70 C72 101(2) . . ?
C69 C70 C72 100.5(19) . . ?
C65 C70 H70 116.7 . . ?
C69 C70 H70 116.7 . . ?
C72 C70 H70 116.7 . . ?
C67 C71 H71A 109.5 . . ?
C67 C71 H71B 109.5 . . ?
H71A C71 H71B 109.5 . . ?
C67 C71 H71C 109.5 . . ?
H71A C71 H71C 109.5 . . ?
H71B C71 H71C 109.5 . . ?
C73 C72 C74 109(2) . . ?
C73 C72 C67 116(2) . . ?
C74 C72 C67 112(2) . . ?
C73 C72 C70 115(2) . . ?
C74 C72 C70 113(2) . . ?
C67 C72 C70 91.6(19) . . ?
C72 C73 H73A 109.5 . . ?
C72 C73 H73B 109.5 . . ?
H73A C73 H73B 109.5 . . ?
C72 C73 H73C 109.5 . . ?
H73A C73 H73C 109.5 . . ?
H73B C73 H73C 109.5 . . ?
C72 C74 H74A 109.5 . . ?
C72 C74 H74B 109.5 . . ?
H74A C74 H74B 109.5 . . ?
C72 C74 H74C 109.5 . . ?
H74A C74 H74C 109.5 . . ?
H74B C74 H74C 109.5 . . ?
F81 C81 F82 108.3(18) . . ?
F81 C81 F83 108.2(17) . . ?
F82 C81 F83 108.3(17) . . ?
F81 C81 C82 112(3) . . ?
F82 C81 C82 110(2) . . ?
F83 C81 C82 110(2) . . ?
F85 C82 F84 108(3) . . ?
F85 C82 C81 108(3) . . ?
F84 C82 C81 104(2) . . ?
F85 C82 C83 110(3) . . ?
F84 C82 C83 106(3) . . ?
C81 C82 C83 120(3) . . ?
F82B C81B F83B 107.7(19) . . ?
F82B C81B F81B 107.8(19) . . ?
F83B C81B F81B 107.5(19) . . ?
F82B C81B C82B 111(3) . . ?
F83B C81B C82B 110(3) . . ?
F81B C81B C82B 112(3) . . ?
F85B C82B F84B 104(4) . . ?
F85B C82B C81B 111(4) . . ?
F84B C82B C81B 109(3) . . ?
F85B C82B C83 110(4) . . ?
F84B C82B C83 97(4) . . ?
C81B C82B C83 123(4) . . ?
F86 C83 F87 108(2) . . ?
F86 C83 C82B 100(3) . . ?
F87 C83 C82B 110(3) . . ?
F86 C83 C82 108(2) . . ?
F87 C83 C82 104(2) . . ?
F86 C83 C84 113(2) . . ?
F87 C83 C84 108.5(18) . . ?
C82B C83 C84 117(3) . . ?
C82 C83 C84 115(2) . . ?
O63 C84 C85 124(2) . . ?
O63 C84 C83 114(2) . . ?
C85 C84 C83 121(2) . . ?
C84 C85 C86 119(2) . . ?
C84 C85 C90 133(2) . . ?
C86 C85 C90 107(2) . . ?
C89 C90 C85 108.3(18) . . ?
C89 C90 C92 104(2) . . ?
C85 C90 C92 100(2) . . ?
C89 C90 H90 114.5 . . ?
C85 C90 H90 114.5 . . ?
C92 C90 H90 114.5 . . ?
C90 C89 C88 100(2) . . ?
C90 C89 H89A 111.7 . . ?
C88 C89 H89A 111.7 . . ?
C90 C89 H89B 111.7 . . ?
C88 C89 H89B 111.7 . . ?
H89A C89 H89B 109.5 . . ?
C87 C88 C89 106.1(19) . . ?
C87 C88 H88A 110.5 . . ?
C89 C88 H88A 110.5 . . ?
C87 C88 H88B 110.5 . . ?
C89 C88 H88B 110.5 . . ?
H88A C88 H88B 108.7 . . ?
C86 C87 C91 111.5(18) . . ?
C86 C87 C88 104.9(18) . . ?
C91 C87 C88 117.0(19) . . ?
C86 C87 C92 101.8(18) . . ?
C91 C87 C92 118.8(18) . . ?
C88 C87 C92 100.8(18) . . ?
O64 C86 C85 128(2) . . ?
O64 C86 C87 129(2) . . ?
C85 C86 C87 103.5(19) . . ?
C87 C91 H91A 109.5 . . ?
C87 C91 H91B 109.5 . . ?
H91A C91 H91B 109.5 . . ?
C87 C91 H91C 109.5 . . ?
H91A C91 H91C 109.5 . . ?
H91B C91 H91C 109.5 . . ?
C94 C92 C87 113(2) . . ?
C94 C92 C93 112(2) . . ?
C87 C92 C93 112(2) . . ?
C94 C92 C90 110(2) . . ?
C87 C92 C90 92.5(17) . . ?
C93 C92 C90 116(2) . . ?
C92 C93 H93A 109.5 . . ?
C92 C93 H93B 109.5 . . ?
H93A C93 H93B 109.5 . . ?
C92 C93 H93C 109.5 . . ?
H93A C93 H93C 109.5 . . ?
H93B C93 H93C 109.5 . . ?
C92 C94 H94A 109.5 . . ?
C92 C94 H94B 109.5 . . ?
H94A C94 H94B 109.5 . . ?
C92 C94 H94C 109.5 . . ?
H94A C94 H94C 109.5 . . ?
H94B C94 H94C 109.5 . . ?
F102 C101 F103 112.2(17) . . ?
F102 C101 F101 108.8(16) . . ?
F103 C101 F101 112.6(16) . . ?
F102 C101 C102 108.9(15) . . ?
F103 C101 C102 106.2(15) . . ?
F101 C101 C102 107.8(15) . . ?
F104 C102 F105 114(2) . . ?
F104 C102 C101 99.6(19) . . ?
F105 C102 C101 98.9(18) . . ?
F104 C102 C103 129(2) . . ?
F105 C102 C103 102(2) . . ?
C101 C102 C103 108.7(19) . . ?
F202 C201 F203 110.3(18) . . ?
F202 C201 F201 109.7(18) . . ?
F203 C201 F201 110.0(18) . . ?
F202 C201 C202 109.3(17) . . ?
F203 C201 C202 108.9(17) . . ?
F201 C201 C202 108.7(17) . . ?
F204 C202 F205 116(4) . . ?
F204 C202 C201 103(3) . . ?
F205 C202 C201 103(3) . . ?
F204 C202 C103 122(7) . . ?
F205 C202 C103 107(6) . . ?
C201 C202 C103 103(3) . . ?
F107 C103 F106 109(2) . . ?
F107 C103 C104 113(2) . . ?
F106 C103 C104 106(2) . . ?
F107 C103 C202 98(3) . . ?
F106 C103 C202 118(3) . . ?
C104 C103 C202 113(2) . . ?
F107 C103 C102 122(2) . . ?
F106 C103 C102 89.9(17) . . ?
C104 C103 C102 113(2) . . ?
O65 C104 C105 121(2) . . ?
O65 C104 C103 116(2) . . ?
C105 C104 C103 123(2) . . ?
C106 C105 C104 123(2) . . ?
C106 C105 C110 106.5(19) . . ?
C104 C105 C110 130(2) . . ?
O66 C106 C105 128.8(19) . . ?
O66 C106 C107 126.2(19) . . ?
C105 C106 C107 105.1(19) . . ?
C112 C107 C111 120(2) . . ?
C112 C107 C106 101.2(18) . . ?
C111 C107 C106 115.7(18) . . ?
C112 C107 C108 102.0(19) . . ?
C111 C107 C108 112(2) . . ?
C106 C107 C108 104.8(18) . . ?
C107 C108 C109 103(2) . . ?
C107 C108 H10A 111.2 . . ?
C109 C108 H10A 111.2 . . ?
C107 C108 H10B 111.2 . . ?
C109 C108 H10B 111.2 . . ?
H10A C108 H10B 109.1 . . ?
C110 C109 C108 102(2) . . ?
C110 C109 H10C 111.5 . . ?
C108 C109 H10C 111.5 . . ?
C110 C109 H10D 111.5 . . ?
C108 C109 H10D 111.5 . . ?
H10C C109 H10D 109.3 . . ?
C105 C110 C112 100.7(18) . . ?
C105 C110 C109 105(2) . . ?
C112 C110 C109 102(2) . . ?
C105 C110 H110 115.8 . . ?
C112 C110 H110 115.8 . . ?
C109 C110 H110 115.8 . . ?
C107 C111 H11D 109.5 . . ?
C107 C111 H11E 109.5 . . ?
H11D C111 H11E 109.5 . . ?
C107 C111 H11F 109.5 . . ?
H11D C111 H11F 109.5 . . ?
H11E C111 H11F 109.5 . . ?
C113 C112 C114 107(2) . . ?
C113 C112 C107 112(2) . . ?
C114 C112 C107 118(2) . . ?
C113 C112 C110 110(2) . . ?
C114 C112 C110 114.5(19) . . ?
C107 C112 C110 95(2) . . ?
C112 C113 H11G 109.5 . . ?
C112 C113 H11H 109.5 . . ?
H11G C113 H11H 109.5 . . ?
C112 C113 H11I 109.5 . . ?
H11G C113 H11I 109.5 . . ?
H11H C113 H11I 109.5 . . ?
C112 C114 H11J 109.5 . . ?
C112 C114 H11K 109.5 . . ?
H11J C114 H11K 109.5 . . ?
C112 C114 H11L 109.5 . . ?
H11J C114 H11L 109.5 . . ?
H11K C114 H11L 109.5 . . ?
C152 C151 N1 122.8(16) . . ?
C152 C151 H151 118.6 . . ?
N1 C151 H151 118.6 . . ?
C151 C152 C153 116.2(17) . . ?
C151 C152 H152 121.9 . . ?
C153 C152 H152 121.9 . . ?
N2 C153 C152 122.5(17) . . ?
N2 C153 H153 118.7 . . ?
C152 C153 H153 118.7 . . ?
N1 C154 N2 125.6(16) . . ?
N1 C154 C155 120.6(16) . . ?
N2 C154 C155 113.8(15) . . ?
N4 C155 N3 120.0(17) . . ?
N4 C155 C154 123.6(18) . . ?
N3 C155 C154 116.4(15) . . ?
N3 C156 C157 121.0(19) . . ?
N3 C156 H156 119.5 . . ?
C157 C156 H156 119.5 . . ?
C156 C157 C158 118(2) . . ?
C156 C157 C159 124(2) . . ?
C158 C157 C159 118(2) . . ?
C157 C158 N4 118.5(18) . . ?
C157 C158 H158 120.7 . . ?
N4 C158 H158 120.7 . . ?
C157 C159 H15A 109.5 . . ?
C157 C159 H15B 109.5 . . ?
H15A C159 H15B 109.5 . . ?
C157 C159 H15C 109.5 . . ?
H15A C159 H15C 109.5 . . ?
H15B C159 H15C 109.5 . . ?
C154 N1 C151 117.1(15) . . ?
C154 N1 Yb1 125.7(12) . . ?
C151 N1 Yb1 116.5(11) . . ?
C153 N2 C154 115.6(14) . . ?
C153 N2 Yb2 122.2(12) . . ?
C154 N2 Yb2 122.0(11) . . ?
C155 N3 C156 120.4(16) . . ?
C155 N3 Yb2 117.0(12) . . ?
C156 N3 Yb2 116.2(11) . . ?
C155 N4 O7 123.1(17) . . ?
C155 N4 C158 121.0(17) . . ?
O7 N4 C158 115.9(16) . . ?

loop_
_geom_bond_atom_site_label_1
_geom_bond_atom_site_label_2
_geom_bond_distance
_geom_bond_site_symmetry_2
_geom_bond_publ_flag
Yb1 O5 2.220(13) . ?
Yb1 O1 2.226(14) . ?
Yb1 O3 2.240(14) . ?
Yb1 O2 2.276(12) . ?
Yb1 O7 2.311(12) . ?
Yb1 O4 2.327(12) . ?
Yb1 O6 2.369(15) . ?
Yb1 N1 2.676(15) . ?
Yb1 C4 3.17(2) . ?
Yb1 C6 3.21(2) . ?
Yb2 O63 2.219(14) . ?
Yb2 O61 2.234(14) . ?
Yb2 O65 2.237(13) . ?
Yb2 O64 2.283(13) . ?
Yb2 O66 2.309(13) . ?
Yb2 O62 2.339(15) . ?
Yb2 N2 2.521(14) . ?
Yb2 N3 2.571(15) . ?
O1 C4 1.27(2) . ?
O2 C6 1.23(2) . ?
O3 C24 1.30(3) . ?
O4 C26 1.21(2) . ?
O5 C44 1.29(2) . ?
O6 C46 1.23(2) . ?
O7 N4 1.352(19) . ?
O61 C64 1.35(3) . ?
O62 C66 1.27(2) . ?
O63 C84 1.26(3) . ?
O64 C86 1.24(2) . ?
O65 C104 1.28(2) . ?
O66 C106 1.25(2) . ?
F1 C1 1.353(15) . ?
F2 C1 1.355(14) . ?
F3 C1 1.353(15) . ?
C1 C2 1.50(2) . ?
F4 C2 1.38(3) . ?
F5 C2 1.42(3) . ?
C2 C3 1.55(4) . ?
F1B C1B 1.355(15) . ?
F2B C1B 1.356(15) . ?
F3B C1B 1.356(15) . ?
C1B C2B 1.50(3) . ?
F4B C2B 1.39(3) . ?
F5B C2B 1.42(4) . ?
C2B C3 1.55(6) . ?
F6 C3 1.32(2) . ?
F7 C3 1.33(3) . ?
C3 C4 1.55(3) . ?
C4 C5 1.40(3) . ?
C5 C6 1.46(3) . ?
C5 C10 1.56(3) . ?
C6 C7 1.54(3) . ?
C7 C12 1.49(3) . ?
C7 C11 1.54(3) . ?
C7 C8 1.55(3) . ?
C8 C9 1.59(3) . ?
C8 H8A 0.9900 . ?
C8 H8B 0.9900 . ?
C9 C10 1.49(3) . ?
C9 H9A 0.9900 . ?
C9 H9B 0.9900 . ?
C10 C12 1.58(3) . ?
C10 H10 1.0000 . ?
C11 H11A 0.9800 . ?
C11 H11B 0.9800 . ?
C11 H11C 0.9800 . ?
C12 C13 1.53(3) . ?
C12 C14 1.61(3) . ?
C13 H13A 0.9800 . ?
C13 H13B 0.9800 . ?
C13 H13C 0.9800 . ?
C14 H14A 0.9800 . ?
C14 H14B 0.9800 . ?
C14 H14C 0.9800 . ?
F21 C21 1.361(18) . ?
F22 C21 1.366(18) . ?
F23 C21 1.364(18) . ?
C21 C22 1.40(4) . ?
F24 C22 1.31(4) . ?
F25 C22 1.52(5) . ?
C22 C23 1.53(5) . ?
F21B C21B 1.359(18) . ?
F22B C21B 1.366(18) . ?
F23B C21B 1.364(17) . ?
C21B C22B 1.40(4) . ?
F24B C22B 1.31(3) . ?
F25B C22B 1.53(4) . ?
C22B C23 1.62(4) . ?
F26 C23 1.36(3) . ?
F27 C23 1.29(3) . ?
C23 C24 1.49(3) . ?
C24 C25 1.39(3) . ?
C25 C26 1.46(3) . ?
C25 C30 1.51(3) . ?
C26 C27 1.48(3) . ?
C27 C31 1.53(3) . ?
C27 C28 1.57(3) . ?
C27 C32 1.58(3) . ?
C28 C29 1.56(3) . ?
C28 H28A 0.9900 . ?
C28 H28B 0.9900 . ?
C29 C30 1.48(3) . ?
C29 H29A 0.9900 . ?
C29 H29B 0.9900 . ?
C30 C32 1.52(4) . ?
C30 H30 1.0000 . ?
C31 H31A 0.9800 . ?
C31 H31B 0.9800 . ?
C31 H31C 0.9800 . ?
C32 C34 1.53(3) . ?
C32 C33 1.63(4) . ?
C33 H33A 0.9800 . ?
C33 H33B 0.9800 . ?
C33 H33C 0.9800 . ?
C34 H34A 0.9800 . ?
C34 H34B 0.9800 . ?
C34 H34C 0.9800 . ?
F41 C41 1.34(2) . ?
F42 C41 1.31(2) . ?
F43 C41 1.34(2) . ?
C41 C42 1.48(3) . ?
F44 C42 1.33(2) . ?
F45 C42 1.42(2) . ?
C42 C43 1.61(3) . ?
F46 C43 1.31(2) . ?
F47 C43 1.31(3) . ?
C43 C44 1.54(3) . ?
C44 C45 1.37(3) . ?
C45 C46 1.46(3) . ?
C45 C50 1.50(3) . ?
C46 C47 1.44(3) . ?
C47 C51 1.45(3) . ?
C47 C52 1.57(3) . ?
C47 C48 1.61(3) . ?
C48 C49 1.60(3) . ?
C48 H48A 0.9900 . ?
C48 H48B 0.9900 . ?
C49 C50 1.50(3) . ?
C49 H49A 0.9900 . ?
C49 H49B 0.9900 . ?
C50 C52 1.56(3) . ?
C50 H50 1.0000 . ?
C51 H51A 0.9800 . ?
C51 H51B 0.9800 . ?
C51 H51C 0.9800 . ?
C52 C54 1.53(3) . ?
C52 C53 1.54(3) . ?
C53 H53A 0.9800 . ?
C53 H53B 0.9800 . ?
C53 H53C 0.9800 . ?
C54 H54A 0.9800 . ?
C54 H54B 0.9800 . ?
C54 H54C 0.9800 . ?
F61 C61 1.312(15) . ?
F62 C61 1.320(15) . ?
F63 C61 1.332(15) . ?
F61B C61 1.336(16) . ?
F62B C61 1.326(16) . ?
F63B C61 1.329(16) . ?
C61 C62 1.59(3) . ?
F64 C62 1.39(3) . ?
F65 C62 1.37(2) . ?
C62 C63 1.40(3) . ?
F66 C63 1.41(3) . ?
F67 C63 1.41(2) . ?
C63 C64 1.53(3) . ?
C64 C65 1.36(3) . ?
C65 C66 1.38(3) . ?
C65 C70 1.54(3) . ?
C66 C67 1.51(3) . ?
C67 C68 1.53(3) . ?
C67 C72 1.54(3) . ?
C67 C71 1.56(3) . ?
C68 C69 1.55(3) . ?
C68 H68A 0.9900 . ?
C68 H68B 0.9900 . ?
C69 C70 1.56(3) . ?
C69 H69A 0.9900 . ?
C69 H69B 0.9900 . ?
C70 C72 1.58(3) . ?
C70 H70 1.0000 . ?
C71 H71A 0.9800 . ?
C71 H71B 0.9800 . ?
C71 H71C 0.9800 . ?
C72 C73 1.45(3) . ?
C72 C74 1.53(3) . ?
C73 H73A 0.9800 . ?
C73 H73B 0.9800 . ?
C73 H73C 0.9800 . ?
C74 H74A 0.9800 . ?
C74 H74B 0.9800 . ?
C74 H74C 0.9800 . ?
F81 C81 1.329(17) . ?
F82 C81 1.331(17) . ?
F83 C81 1.331(17) . ?
C81 C82 1.48(4) . ?
F84 C82 1.46(4) . ?
F85 C82 1.35(4) . ?
C82 C83 1.54(4) . ?
F81B C81B 1.335(17) . ?
F82B C81B 1.334(17) . ?
F83B C81B 1.335(17) . ?
C81B C82B 1.48(4) . ?
F84B C82B 1.46(4) . ?
F85B C82B 1.35(4) . ?
C82B C83 1.49(6) . ?
F86 C83 1.32(3) . ?
F87 C83 1.33(2) . ?
C83 C84 1.55(3) . ?
C84 C85 1.41(3) . ?
C85 C86 1.46(3) . ?
C85 C90 1.52(3) . ?
C90 C89 1.50(3) . ?
C90 C92 1.57(3) . ?
C90 H90 1.0000 . ?
C89 C88 1.57(3) . ?
C89 H89A 0.9900 . ?
C89 H89B 0.9900 . ?
C88 C87 1.54(3) . ?
C88 H88A 0.9900 . ?
C88 H88B 0.9900 . ?
C87 C86 1.52(3) . ?
C87 C91 1.53(3) . ?
C87 C92 1.56(3) . ?
C91 H91A 0.9800 . ?
C91 H91B 0.9800 . ?
C91 H91C 0.9800 . ?
C92 C94 1.53(3) . ?
C92 C93 1.56(3) . ?
C93 H93A 0.9800 . ?
C93 H93B 0.9800 . ?
C93 H93C 0.9800 . ?
C94 H94A 0.9800 . ?
C94 H94B 0.9800 . ?
C94 H94C 0.9800 . ?
F101 C101 1.327(18) . ?
F102 C101 1.302(18) . ?
F103 C101 1.323(18) . ?
C101 C102 1.50(2) . ?
F104 C102 1.34(2) . ?
F105 C102 1.46(3) . ?
C102 C103 1.54(3) . ?
F201 C201 1.32(2) . ?
F202 C201 1.31(2) . ?
F203 C201 1.31(2) . ?
C201 C202 1.48(3) . ?
F204 C202 1.35(3) . ?
F205 C202 1.43(3) . ?
C202 C103 1.54(4) . ?
F106 C103 1.34(3) . ?
F107 C103 1.30(3) . ?
C103 C104 1.51(3) . ?
C104 C105 1.44(3) . ?
C105 C106 1.43(3) . ?
C105 C110 1.50(3) . ?
C106 C107 1.53(3) . ?
C107 C112 1.52(3) . ?
C107 C111 1.53(3) . ?
C107 C108 1.56(3) . ?
C108 C109 1.58(3) . ?
C108 H10A 0.9900 . ?
C108 H10B 0.9900 . ?
C109 C110 1.58(4) . ?
C109 H10C 0.9900 . ?
C109 H10D 0.9900 . ?
C110 C112 1.54(3) . ?
C110 H110 1.0000 . ?
C111 H11D 0.9800 . ?
C111 H11E 0.9800 . ?
C111 H11F 0.9800 . ?
C112 C113 1.50(3) . ?
C112 C114 1.51(3) . ?
C113 H11G 0.9800 . ?
C113 H11H 0.9800 . ?
C113 H11I 0.9800 . ?
C114 H11J 0.9800 . ?
C114 H11K 0.9800 . ?
C114 H11L 0.9800 . ?
C151 C152 1.37(2) . ?
C151 N1 1.37(2) . ?
C151 H151 0.9500 . ?
C152 C153 1.41(2) . ?
C152 H152 0.9500 . ?
C153 N2 1.36(2) . ?
C153 H153 0.9500 . ?
C154 N1 1.32(2) . ?
C154 N2 1.37(2) . ?
C154 C155 1.47(2) . ?
C155 N4 1.32(2) . ?
C155 N3 1.35(2) . ?
C156 N3 1.35(2) . ?
C156 C157 1.36(3) . ?
C156 H156 0.9500 . ?
C157 C158 1.38(3) . ?
C157 C159 1.49(3) . ?
C158 N4 1.40(3) . ?
C158 H158 0.9500 . ?
C159 H15A 0.9800 . ?
C159 H15B 0.9800 . ?
C159 H15C 0.9800 . ?

loop_
_geom_torsion_atom_site_label_1
_geom_torsion_atom_site_label_2
_geom_torsion_atom_site_label_3
_geom_torsion_atom_site_label_4
_geom_torsion
_geom_torsion_site_symmetry_1
_geom_torsion_site_symmetry_2
_geom_torsion_site_symmetry_3
_geom_torsion_site_symmetry_4
_geom_torsion_publ_flag
F1 C1 C2 F4 180(2) . . . . ?
F3 C1 C2 F4 60(3) . . . . ?
F2 C1 C2 F4 -61(3) . . . . ?
F1 C1 C2 F5 64(2) . . . . ?
F3 C1 C2 F5 -56(3) . . . . ?
F2 C1 C2 F5 -177(2) . . . . ?
F1 C1 C2 C3 -61(3) . . . . ?
F3 C1 C2 C3 179(3) . . . . ?
F2 C1 C2 C3 58(3) . . . . ?
F1B C1B C2B F4B 162(4) . . . . ?
F2B C1B C2B F4B -77(5) . . . . ?
F3B C1B C2B F4B 42(5) . . . . ?
F1B C1B C2B F5B 50(5) . . . . ?
F2B C1B C2B F5B 172(4) . . . . ?
F3B C1B C2B F5B -70(5) . . . . ?
F1B C1B C2B C3 -78(4) . . . . ?
F2B C1B C2B C3 44(4) . . . . ?
F3B C1B C2B C3 162(4) . . . . ?
F4B C2B C3 F6 -53(4) . . . . ?
F5B C2B C3 F6 67(4) . . . . ?
C1B C2B C3 F6 -171(3) . . . . ?
F4B C2B C3 F7 61(4) . . . . ?
F5B C2B C3 F7 -178(3) . . . . ?
C1B C2B C3 F7 -56(4) . . . . ?
F4B C2B C3 C4 -178(3) . . . . ?
F5B C2B C3 C4 -57(4) . . . . ?
C1B C2B C3 C4 64(4) . . . . ?
F4 C2 C3 F6 -69(3) . . . . ?
F5 C2 C3 F6 50(3) . . . . ?
C1 C2 C3 F6 171(2) . . . . ?
F4 C2 C3 F7 44(3) . . . . ?
F5 C2 C3 F7 163(2) . . . . ?
C1 C2 C3 F7 -76(3) . . . . ?
F4 C2 C3 C4 166(2) . . . . ?
F5 C2 C3 C4 -75(3) . . . . ?
C1 C2 C3 C4 46(4) . . . . ?
Yb1 O1 C4 C5 30(3) . . . . ?
Yb1 O1 C4 C3 -153.8(15) . . . . ?
F6 C3 C4 O1 151(2) . . . . ?
F7 C3 C4 O1 34(3) . . . . ?
C2B C3 C4 O1 -88(3) . . . . ?
C2 C3 C4 O1 -89(3) . . . . ?
F6 C3 C4 C5 -32(3) . . . . ?
F7 C3 C4 C5 -149(2) . . . . ?
C2B C3 C4 C5 88(3) . . . . ?
C2 C3 C4 C5 87(3) . . . . ?
F6 C3 C4 Yb1 128(2) . . . . ?
F7 C3 C4 Yb1 11(3) . . . . ?
C2B C3 C4 Yb1 -111(3) . . . . ?
C2 C3 C4 Yb1 -112(3) . . . . ?
O1 C4 C5 C6 -4(4) . . . . ?
C3 C4 C5 C6 -180(2) . . . . ?
Yb1 C4 C5 C6 12(2) . . . . ?
O1 C4 C5 C10 175(2) . . . . ?
C3 C4 C5 C10 -1(4) . . . . ?
Yb1 C4 C5 C10 -169(3) . . . . ?
Yb1 O2 C6 C5 -7(3) . . . . ?
Yb1 O2 C6 C7 167.1(16) . . . . ?
C4 C5 C6 O2 -9(4) . . . . ?
C10 C5 C6 O2 172(2) . . . . ?
C4 C5 C6 C7 176(2) . . . . ?
C10 C5 C6 C7 -3(2) . . . . ?
C4 C5 C6 Yb1 -12(2) . . . . ?
C10 C5 C6 Yb1 168.8(15) . . . . ?
O2 C6 C7 C12 151(2) . . . . ?
C5 C6 C7 C12 -34(2) . . . . ?
Yb1 C6 C7 C12 170(3) . . . . ?
O2 C6 C7 C11 20(3) . . . . ?
C5 C6 C7 C11 -165(2) . . . . ?
Yb1 C6 C7 C11 39(5) . . . . ?
O2 C6 C7 C8 -100(3) . . . . ?
C5 C6 C7 C8 75(2) . . . . ?
Yb1 C6 C7 C8 -81(4) . . . . ?
C12 C7 C8 C9 35(2) . . . . ?
C6 C7 C8 C9 -71.8(19) . . . . ?
C11 C7 C8 C9 167.0(17) . . . . ?
C7 C8 C9 C10 0(2) . . . . ?
C8 C9 C10 C5 70(2) . . . . ?
C8 C9 C10 C12 -32(2) . . . . ?
C4 C5 C10 C9 110(3) . . . . ?
C6 C5 C10 C9 -71(2) . . . . ?
C4 C5 C10 C12 -143(3) . . . . ?
C6 C5 C10 C12 35(2) . . . . ?
C6 C7 C12 C13 -65(2) . . . . ?
C11 C7 C12 C13 61(3) . . . . ?
C8 C7 C12 C13 -171.8(18) . . . . ?
C6 C7 C12 C10 54.2(19) . . . . ?
C11 C7 C12 C10 -179.5(18) . . . . ?
C8 C7 C12 C10 -52.4(18) . . . . ?
C6 C7 C12 C14 170(2) . . . . ?
C11 C7 C12 C14 -64(3) . . . . ?
C8 C7 C12 C14 64(2) . . . . ?
C9 C10 C12 C7 52.0(19) . . . . ?
C5 C10 C12 C7 -54.3(19) . . . . ?
C9 C10 C12 C13 172.9(19) . . . . ?
C5 C10 C12 C13 67(2) . . . . ?
C9 C10 C12 C14 -66(2) . . . . ?
C5 C10 C12 C14 -173(2) . . . . ?
F21 C21 C22 F24 44(5) . . . . ?
F23 C21 C22 F24 173(4) . . . . ?
F22 C21 C22 F24 -72(4) . . . . ?
F21 C21 C22 F25 -71(4) . . . . ?
F23 C21 C22 F25 58(4) . . . . ?
F22 C21 C22 F25 173(3) . . . . ?
F21 C21 C22 C23 171(4) . . . . ?
F23 C21 C22 C23 -59(5) . . . . ?
F22 C21 C22 C23 56(5) . . . . ?
F21B C21B C22B F24B 38(4) . . . . ?
F23B C21B C22B F24B 163(3) . . . . ?
F22B C21B C22B F24B -80(3) . . . . ?
F21B C21B C22B F25B -71(3) . . . . ?
F23B C21B C22B F25B 54(3) . . . . ?
F22B C21B C22B F25B 172(2) . . . . ?
F21B C21B C22B C23 177(3) . . . . ?
F23B C21B C22B C23 -59(4) . . . . ?
F22B C21B C22B C23 59(4) . . . . ?
F24 C22 C23 F27 39(4) . . . . ?
C21 C22 C23 F27 -86(4) . . . . ?
F25 C22 C23 F27 163(3) . . . . ?
F24 C22 C23 F26 -68(4) . . . . ?
C21 C22 C23 F26 167(4) . . . . ?
F25 C22 C23 F26 56(4) . . . . ?
F24 C22 C23 C24 169(4) . . . . ?
C21 C22 C23 C24 44(6) . . . . ?
F25 C22 C23 C24 -67(4) . . . . ?
F24B C22B C23 F27 54(4) . . . . ?
C21B C22B C23 F27 -81(4) . . . . ?
F25B C22B C23 F27 172(2) . . . . ?
F24B C22B C23 F26 -55(4) . . . . ?
C21B C22B C23 F26 170(3) . . . . ?
F25B C22B C23 F26 63(3) . . . . ?
F24B C22B C23 C24 -171(3) . . . . ?
C21B C22B C23 C24 54(5) . . . . ?
F25B C22B C23 C24 -53(3) . . . . ?
Yb1 O3 C24 C25 5(4) . . . . ?
Yb1 O3 C24 C23 -173.6(14) . . . . ?
F27 C23 C24 O3 36(3) . . . . ?
F26 C23 C24 O3 157(2) . . . . ?
C22 C23 C24 O3 -85(4) . . . . ?
C22B C23 C24 O3 -96(3) . . . . ?
F27 C23 C24 C25 -143(3) . . . . ?
F26 C23 C24 C25 -22(4) . . . . ?
C22 C23 C24 C25 96(4) . . . . ?
C22B C23 C24 C25 86(3) . . . . ?
O3 C24 C25 C26 -8(4) . . . . ?
C23 C24 C25 C26 170(2) . . . . ?
O3 C24 C25 C30 178(2) . . . . ?
C23 C24 C25 C30 -3(4) . . . . ?
Yb1 O4 C26 C25 6(3) . . . . ?
Yb1 O4 C26 C27 -178.2(15) . . . . ?
C24 C25 C26 O4 3(3) . . . . ?
C30 C25 C26 O4 178(2) . . . . ?
C24 C25 C26 C27 -174(2) . . . . ?
C30 C25 C26 C27 1(2) . . . . ?
O4 C26 C27 C31 18(3) . . . . ?
C25 C26 C27 C31 -165(2) . . . . ?
O4 C26 C27 C28 -107(3) . . . . ?
C25 C26 C27 C28 70(2) . . . . ?
O4 C26 C27 C32 147(2) . . . . ?
C25 C26 C27 C32 -36(2) . . . . ?
C26 C27 C28 C29 -74(2) . . . . ?
C31 C27 C28 C29 161(2) . . . . ?
C32 C27 C28 C29 31(2) . . . . ?
C27 C28 C29 C30 4(3) . . . . ?
C28 C29 C30 C25 65(3) . . . . ?
C28 C29 C30 C32 -39(3) . . . . ?
C24 C25 C30 C29 103(3) . . . . ?
C26 C25 C30 C29 -72(3) . . . . ?
C24 C25 C30 C32 -150(3) . . . . ?
C26 C25 C30 C32 36(2) . . . . ?
C29 C30 C32 C34 175(2) . . . . ?
C25 C30 C32 C34 64(3) . . . . ?
C29 C30 C32 C27 56(2) . . . . ?
C25 C30 C32 C27 -54.8(19) . . . . ?
C29 C30 C32 C33 -59(3) . . . . ?
C25 C30 C32 C33 -170(2) . . . . ?
C26 C27 C32 C30 57(2) . . . . ?
C31 C27 C32 C30 -179(2) . . . . ?
C28 C27 C32 C30 -52(2) . . . . ?
C26 C27 C32 C34 -64(3) . . . . ?
C31 C27 C32 C34 60(3) . . . . ?
C28 C27 C32 C34 -173(2) . . . . ?
C26 C27 C32 C33 173(2) . . . . ?
C31 C27 C32 C33 -62(3) . . . . ?
C28 C27 C32 C33 64(3) . . . . ?
F42 C41 C42 F44 55(2) . . . . ?
F43 C41 C42 F44 -67(2) . . . . ?
F41 C41 C42 F44 172.6(18) . . . . ?
F42 C41 C42 F45 -59(2) . . . . ?
F43 C41 C42 F45 178.7(16) . . . . ?
F41 C41 C42 F45 58(2) . . . . ?
F42 C41 C42 C43 178(2) . . . . ?
F43 C41 C42 C43 56(3) . . . . ?
F41 C41 C42 C43 -65(3) . . . . ?
F44 C42 C43 F47 50(2) . . . . ?
F45 C42 C43 F47 168.9(18) . . . . ?
C41 C42 C43 F47 -72(3) . . . . ?
F44 C42 C43 F46 -66(2) . . . . ?
F45 C42 C43 F46 53(2) . . . . ?
C41 C42 C43 F46 172.5(19) . . . . ?
F44 C42 C43 C44 174.4(17) . . . . ?
F45 C42 C43 C44 -67(2) . . . . ?
C41 C42 C43 C44 53(3) . . . . ?
Yb1 O5 C44 C45 -4(3) . . . . ?
Yb1 O5 C44 C43 174.5(11) . . . . ?
F47 C43 C44 O5 -175.3(17) . . . . ?
F46 C43 C44 O5 -50(2) . . . . ?
C42 C43 C44 O5 63(2) . . . . ?
F47 C43 C44 C45 3(3) . . . . ?
F46 C43 C44 C45 128(2) . . . . ?
C42 C43 C44 C45 -119(2) . . . . ?
O5 C44 C45 C46 -10(3) . . . . ?
C43 C44 C45 C46 172.2(17) . . . . ?
O5 C44 C45 C50 -180(2) . . . . ?
C43 C44 C45 C50 2(4) . . . . ?
Yb1 O6 C46 C47 -168.0(13) . . . . ?
Yb1 O6 C46 C45 10(3) . . . . ?
C44 C45 C46 O6 6(3) . . . . ?
C50 C45 C46 O6 178.6(19) . . . . ?
C44 C45 C46 C47 -175.6(17) . . . . ?
C50 C45 C46 C47 -3(2) . . . . ?
O6 C46 C47 C51 16(3) . . . . ?
C45 C46 C47 C51 -162.4(18) . . . . ?
O6 C46 C47 C52 146(2) . . . . ?
C45 C46 C47 C52 -32(2) . . . . ?
O6 C46 C47 C48 -110(2) . . . . ?
C45 C46 C47 C48 71.3(19) . . . . ?
C46 C47 C48 C49 -70(2) . . . . ?
C51 C47 C48 C49 160.4(19) . . . . ?
C52 C47 C48 C49 33(2) . . . . ?
C47 C48 C49 C50 2(2) . . . . ?
C44 C45 C50 C49 99(3) . . . . ?
C46 C45 C50 C49 -72(2) . . . . ?
C44 C45 C50 C52 -152(2) . . . . ?
C46 C45 C50 C52 37(2) . . . . ?
C48 C49 C50 C45 68(2) . . . . ?
C48 C49 C50 C52 -37(2) . . . . ?
C46 C47 C52 C54 168.7(19) . . . . ?
C51 C47 C52 C54 -60(3) . . . . ?
C48 C47 C52 C54 64(2) . . . . ?
C46 C47 C52 C53 -65(2) . . . . ?
C51 C47 C52 C53 66(2) . . . . ?
C48 C47 C52 C53 -169.5(16) . . . . ?
C46 C47 C52 C50 52.0(18) . . . . ?
C51 C47 C52 C50 -177.1(18) . . . . ?
C48 C47 C52 C50 -52.6(18) . . . . ?
C45 C50 C52 C54 -172.9(19) . . . . ?
C49 C50 C52 C54 -62(2) . . . . ?
C45 C50 C52 C53 64(2) . . . . ?
C49 C50 C52 C53 174.3(19) . . . . ?
C45 C50 C52 C47 -53.6(18) . . . . ?
C49 C50 C52 C47 57(2) . . . . ?
F61 C61 C62 F65 -10(2) . . . . ?
F62 C61 C62 F65 -132.2(17) . . . . ?
F62B C61 C62 F65 -157(4) . . . . ?
F63B C61 C62 F65 60(4) . . . . ?
F63 C61 C62 F65 110.5(18) . . . . ?
F61B C61 C62 F65 -48(4) . . . . ?
F61 C61 C62 F64 102.5(17) . . . . ?
F62 C61 C62 F64 -19.9(19) . . . . ?
F62B C61 C62 F64 -45(4) . . . . ?
F63B C61 C62 F64 173(4) . . . . ?
F63 C61 C62 F64 -137.2(15) . . . . ?
F61B C61 C62 F64 64(4) . . . . ?
F61 C61 C62 C63 -133(2) . . . . ?
F62 C61 C62 C63 104(2) . . . . ?
F62B C61 C62 C63 79(5) . . . . ?
F63B C61 C62 C63 -63(5) . . . . ?
F63 C61 C62 C63 -13(3) . . . . ?
F61B C61 C62 C63 -171(4) . . . . ?
F65 C62 C63 F66 -55(2) . . . . ?
F64 C62 C63 F66 -171.4(16) . . . . ?
C61 C62 C63 F66 65(2) . . . . ?
F65 C62 C63 F67 55(2) . . . . ?
F64 C62 C63 F67 -61(2) . . . . ?
C61 C62 C63 F67 175.4(17) . . . . ?
F65 C62 C63 C64 176.7(18) . . . . ?
F64 C62 C63 C64 60(3) . . . . ?
C61 C62 C63 C64 -63(3) . . . . ?
Yb2 O61 C64 C65 8(3) . . . . ?
Yb2 O61 C64 C63 -171.9(13) . . . . ?
C62 C63 C64 O61 5(3) . . . . ?
F66 C63 C64 O61 -122.0(19) . . . . ?
F67 C63 C64 O61 126.2(18) . . . . ?
C62 C63 C64 C65 -175(2) . . . . ?
F66 C63 C64 C65 58(3) . . . . ?
F67 C63 C64 C65 -54(3) . . . . ?
O61 C64 C65 C66 1(4) . . . . ?
C63 C64 C65 C66 -179(2) . . . . ?
O61 C64 C65 C70 -179(2) . . . . ?
C63 C64 C65 C70 1(4) . . . . ?
Yb2 O62 C66 C65 -7(3) . . . . ?
Yb2 O62 C66 C67 168.8(15) . . . . ?
C64 C65 C66 O62 -1(4) . . . . ?
C70 C65 C66 O62 179(2) . . . . ?
C64 C65 C66 C67 -177(2) . . . . ?
C70 C65 C66 C67 2(2) . . . . ?
O62 C66 C67 C68 -105(2) . . . . ?
C65 C66 C67 C68 72(2) . . . . ?
O62 C66 C67 C72 147(2) . . . . ?
C65 C66 C67 C72 -37(2) . . . . ?
O62 C66 C67 C71 18(3) . . . . ?
C65 C66 C67 C71 -165(2) . . . . ?
C66 C67 C68 C69 -73(2) . . . . ?
C72 C67 C68 C69 36(2) . . . . ?
C71 C67 C68 C69 164(2) . . . . ?
C67 C68 C69 C70 2(2) . . . . ?
C64 C65 C70 C69 108(3) . . . . ?
C66 C65 C70 C69 -72(2) . . . . ?
C64 C65 C70 C72 -148(2) . . . . ?
C66 C65 C70 C72 32(2) . . . . ?
C68 C69 C70 C65 66(2) . . . . ?
C68 C69 C70 C72 -38(2) . . . . ?
C66 C67 C72 C73 172(2) . . . . ?
C68 C67 C72 C73 62(3) . . . . ?
C71 C67 C72 C73 -63(3) . . . . ?
C66 C67 C72 C74 -63(2) . . . . ?
C68 C67 C72 C74 -173(2) . . . . ?
C71 C67 C72 C74 62(3) . . . . ?
C66 C67 C72 C70 53(2) . . . . ?
C68 C67 C72 C70 -57(2) . . . . ?
C71 C67 C72 C70 178.1(19) . . . . ?
C65 C70 C72 C73 -170(2) . . . . ?
C69 C70 C72 C73 -64(3) . . . . ?
C65 C70 C72 C74 65(2) . . . . ?
C69 C70 C72 C74 170(2) . . . . ?
C65 C70 C72 C67 -50(2) . . . . ?
C69 C70 C72 C67 56(2) . . . . ?
F81 C81 C82 F85 -162(2) . . . . ?
F82 C81 C82 F85 -41(3) . . . . ?
F83 C81 C82 F85 78(3) . . . . ?
F81 C81 C82 F84 -46(3) . . . . ?
F82 C81 C82 F84 74(3) . . . . ?
F83 C81 C82 F84 -167(2) . . . . ?
F81 C81 C82 C83 71(3) . . . . ?
F82 C81 C82 C83 -168(2) . . . . ?
F83 C81 C82 C83 -49(3) . . . . ?
F82B C81B C82B F85B -59(5) . . . . ?
F83B C81B C82B F85B 60(5) . . . . ?
F81B C81B C82B F85B -180(5) . . . . ?
F82B C81B C82B F84B 56(5) . . . . ?
F83B C81B C82B F84B 175(4) . . . . ?
F81B C81B C82B F84B -65(5) . . . . ?
F82B C81B C82B C83 168(4) . . . . ?
F83B C81B C82B C83 -72(5) . . . . ?
F81B C81B C82B C83 48(5) . . . . ?
F85B C82B C83 F86 151(4) . . . . ?
F84B C82B C83 F86 43(4) . . . . ?
C81B C82B C83 F86 -76(4) . . . . ?
F85B C82B C83 F87 -96(4) . . . . ?
F84B C82B C83 F87 156(3) . . . . ?
C81B C82B C83 F87 38(5) . . . . ?
F85B C82B C83 C84 29(5) . . . . ?
F84B C82B C83 C84 -79(4) . . . . ?
C81B C82B C83 C84 162(3) . . . . ?
F85 C82 C83 F86 -171(3) . . . . ?
F84 C82 C83 F86 72(3) . . . . ?
C81 C82 C83 F86 -44(4) . . . . ?
F85 C82 C83 F87 -56(3) . . . . ?
F84 C82 C83 F87 -173(2) . . . . ?
C81 C82 C83 F87 70(3) . . . . ?
F85 C82 C83 C84 62(4) . . . . ?
F84 C82 C83 C84 -55(3) . . . . ?
C81 C82 C83 C84 -171(2) . . . . ?
Yb2 O63 C84 C85 -7(3) . . . . ?
Yb2 O63 C84 C83 173.0(13) . . . . ?
F86 C83 C84 O63 165.3(19) . . . . ?
F87 C83 C84 O63 46(3) . . . . ?
C82B C83 C84 O63 -80(3) . . . . ?
C82 C83 C84 O63 -70(3) . . . . ?
F86 C83 C84 C85 -14(3) . . . . ?
F87 C83 C84 C85 -134(2) . . . . ?
C82B C83 C84 C85 101(4) . . . . ?
C82 C83 C84 C85 110(3) . . . . ?
O63 C84 C85 C86 -11(3) . . . . ?
C83 C84 C85 C86 168.6(19) . . . . ?
O63 C84 C85 C90 180(2) . . . . ?
C83 C84 C85 C90 -1(4) . . . . ?
C84 C85 C90 C89 97(3) . . . . ?
C86 C85 C90 C89 -73(2) . . . . ?
C84 C85 C90 C92 -155(2) . . . . ?
C86 C85 C90 C92 35(2) . . . . ?
C85 C90 C89 C88 66(2) . . . . ?
C92 C90 C89 C88 -39(2) . . . . ?
C90 C89 C88 C87 4(2) . . . . ?
C89 C88 C87 C86 -73(2) . . . . ?
C89 C88 C87 C91 162.9(18) . . . . ?
C89 C88 C87 C92 32(2) . . . . ?
Yb2 O64 C86 C85 17(3) . . . . ?
Yb2 O64 C86 C87 -166.8(14) . . . . ?
C84 C85 C86 O64 6(3) . . . . ?
C90 C85 C86 O64 178(2) . . . . ?
C84 C85 C86 C87 -171.4(19) . . . . ?
C90 C85 C86 C87 1(2) . . . . ?
C91 C87 C86 O64 19(3) . . . . ?
C88 C87 C86 O64 -109(2) . . . . ?
C92 C87 C86 O64 147(2) . . . . ?
C91 C87 C86 C85 -164.0(17) . . . . ?
C88 C87 C86 C85 68(2) . . . . ?
C92 C87 C86 C85 -36(2) . . . . ?
C86 C87 C92 C94 169(2) . . . . ?
C91 C87 C92 C94 -69(3) . . . . ?
C88 C87 C92 C94 61(3) . . . . ?
C86 C87 C92 C93 -64(2) . . . . ?
C91 C87 C92 C93 59(3) . . . . ?
C88 C87 C92 C93 -172(2) . . . . ?
C86 C87 C92 C90 55(2) . . . . ?
C91 C87 C92 C90 178(2) . . . . ?
C88 C87 C92 C90 -53(2) . . . . ?
C89 C90 C92 C94 -58(2) . . . . ?
C85 C90 C92 C94 -169.3(18) . . . . ?
C89 C90 C92 C87 58(2) . . . . ?
C85 C90 C92 C87 -53(2) . . . . ?
C89 C90 C92 C93 175(2) . . . . ?
C85 C90 C92 C93 63(2) . . . . ?
F102 C101 C102 F104 -59(2) . . . . ?
F103 C101 C102 F104 -179.8(19) . . . . ?
F101 C101 C102 F104 59(2) . . . . ?
F102 C101 C102 F105 -175.3(19) . . . . ?
F103 C101 C102 F105 64(2) . . . . ?
F101 C101 C102 F105 -57(2) . . . . ?
F102 C101 C102 C103 78(2) . . . . ?
F103 C101 C102 C103 -43(2) . . . . ?
F101 C101 C102 C103 -163.7(19) . . . . ?
F202 C201 C202 F204 -50(6) . . . . ?
F203 C201 C202 F204 -171(6) . . . . ?
F201 C201 C202 F204 69(6) . . . . ?
F202 C201 C202 F205 -171(6) . . . . ?
F203 C201 C202 F205 68(6) . . . . ?
F201 C201 C202 F205 -51(6) . . . . ?
F202 C201 C202 C103 77(5) . . . . ?
F203 C201 C202 C103 -43(5) . . . . ?
F201 C201 C202 C103 -163(5) . . . . ?
F204 C202 C103 F107 179(4) . . . . ?
F205 C202 C103 F107 -44(4) . . . . ?
C201 C202 C103 F107 65(3) . . . . ?
F204 C202 C103 F106 -65(5) . . . . ?
F205 C202 C103 F106 72(5) . . . . ?
C201 C202 C103 F106 -179(3) . . . . ?
F204 C202 C103 C104 60(5) . . . . ?
F205 C202 C103 C104 -163(4) . . . . ?
C201 C202 C103 C104 -55(4) . . . . ?
F104 C102 C103 F107 -164(3) . . . . ?
F105 C102 C103 F107 -28(3) . . . . ?
C101 C102 C103 F107 75(3) . . . . ?
F104 C102 C103 F106 -52(3) . . . . ?
F105 C102 C103 F106 84(2) . . . . ?
C101 C102 C103 F106 -172.4(17) . . . . ?
F104 C102 C103 C104 55(4) . . . . ?
F105 C102 C103 C104 -169(2) . . . . ?
C101 C102 C103 C104 -65(3) . . . . ?
Yb2 O65 C104 C105 11(4) . . . . ?
Yb2 O65 C104 C103 -173.0(17) . . . . ?
F107 C103 C104 O65 162(2) . . . . ?
F106 C103 C104 O65 43(3) . . . . ?
C202 C103 C104 O65 -88(4) . . . . ?
C102 C103 C104 O65 -54(3) . . . . ?
F107 C103 C104 C105 -22(4) . . . . ?
F106 C103 C104 C105 -141(2) . . . . ?
C202 C103 C104 C105 88(4) . . . . ?
C102 C103 C104 C105 122(3) . . . . ?
O65 C104 C105 C106 -15(4) . . . . ?
C103 C104 C105 C106 169(2) . . . . ?
O65 C104 C105 C110 177(3) . . . . ?
C103 C104 C105 C110 1(5) . . . . ?
Yb2 O66 C106 C105 5(3) . . . . ?
Yb2 O66 C106 C107 -176.1(15) . . . . ?
C104 C105 C106 O66 7(4) . . . . ?
C110 C105 C106 O66 178(2) . . . . ?
C104 C105 C106 C107 -172(2) . . . . ?
C110 C105 C106 C107 -1(3) . . . . ?
O66 C106 C107 C112 148(2) . . . . ?
C105 C106 C107 C112 -33(2) . . . . ?
O66 C106 C107 C111 17(3) . . . . ?
C105 C106 C107 C111 -164(2) . . . . ?
O66 C106 C107 C108 -106(2) . . . . ?
C105 C106 C107 C108 73(2) . . . . ?
C112 C107 C108 C109 37(2) . . . . ?
C111 C107 C108 C109 165.6(19) . . . . ?
C106 C107 C108 C109 -68(2) . . . . ?
C107 C108 C109 C110 -1(2) . . . . ?
C106 C105 C110 C112 34(3) . . . . ?
C104 C105 C110 C112 -156(3) . . . . ?
C106 C105 C110 C109 -72(2) . . . . ?
C104 C105 C110 C109 98(3) . . . . ?
C108 C109 C110 C105 71(2) . . . . ?
C108 C109 C110 C112 -34(2) . . . . ?
C111 C107 C112 C113 66(3) . . . . ?
C106 C107 C112 C113 -62(2) . . . . ?
C108 C107 C112 C113 -170.4(19) . . . . ?
C111 C107 C112 C114 -59(3) . . . . ?
C106 C107 C112 C114 172(2) . . . . ?
C108 C107 C112 C114 64(3) . . . . ?
C111 C107 C112 C110 179.6(19) . . . . ?
C106 C107 C112 C110 51(2) . . . . ?
C108 C107 C112 C110 -56.7(18) . . . . ?
C105 C110 C112 C113 64(2) . . . . ?
C109 C110 C112 C113 171.6(19) . . . . ?
C105 C110 C112 C114 -175(2) . . . . ?
C109 C110 C112 C114 -68(3) . . . . ?
C105 C110 C112 C107 -52(2) . . . . ?
C109 C110 C112 C107 55.7(19) . . . . ?
N1 C151 C152 C153 -3(3) . . . . ?
C151 C152 C153 N2 -1(3) . . . . ?
N1 C154 C155 N4 -19(3) . . . . ?
N2 C154 C155 N4 161(2) . . . . ?
N1 C154 C155 N3 162.7(17) . . . . ?
N2 C154 C155 N3 -17(3) . . . . ?
N3 C156 C157 C158 -6(4) . . . . ?
N3 C156 C157 C159 180(3) . . . . ?
C156 C157 C158 N4 3(4) . . . . ?
C159 C157 C158 N4 178(3) . . . . ?
N2 C154 N1 C151 -2(3) . . . . ?
C155 C154 N1 C151 178.8(18) . . . . ?
N2 C154 N1 Yb1 168.3(14) . . . . ?
C155 C154 N1 Yb1 -11(2) . . . . ?
C152 C151 N1 C154 4(3) . . . . ?
C152 C151 N1 Yb1 -166.9(17) . . . . ?
C152 C153 N2 C154 3(3) . . . . ?
C152 C153 N2 Yb2 -172.1(16) . . . . ?
N1 C154 N2 C153 -2(3) . . . . ?
C155 C154 N2 C153 178.0(19) . . . . ?
N1 C154 N2 Yb2 173.2(14) . . . . ?
C155 C154 N2 Yb2 -7(2) . . . . ?
N4 C155 N3 C156 5(3) . . . . ?
C154 C155 N3 C156 -176.9(19) . . . . ?
N4 C155 N3 Yb2 -145.7(16) . . . . ?
C154 C155 N3 Yb2 32(2) . . . . ?
C157 C156 N3 C155 2(3) . . . . ?
C157 C156 N3 Yb2 153.1(19) . . . . ?
N3 C155 N4 O7 172.1(17) . . . . ?
C154 C155 N4 O7 -6(3) . . . . ?
N3 C155 N4 C158 -8(3) . . . . ?
C154 C155 N4 C158 174.1(19) . . . . ?
Yb1 O7 N4 C155 68(2) . . . . ?
Yb1 O7 N4 C158 -111.9(16) . . . . ?
C157 C158 N4 C155 4(3) . . . . ?
C157 C158 N4 O7 -176(2) . . . . ?
